data_7054172
loop_
_publ_author_name
'Makha, Mohamed'
'Alias, Yatimah'
'Raston, Colin L.'
'Sobolev, Alexandre N.'

_publ_section_title
;
 Controlling the interplay of large organic ions:
 para-sulfonato-calix[4]arene and phosphonium cations
;
_journal_issue 5
_journal_name_full 'New Journal of Chemistry'
_journal_page_first 662
_journal_paper_doi 10.1039/b615639h
_journal_volume 31
_journal_year 2007
_chemical_formula_moiety 'C28 H19 O16 S4, 2(C24 H20 P), Yb, 28(H2 O)'
_chemical_formula_sum 'C76 H115 O44 P2 S4 Yb'
_chemical_formula_weight 2095.90
_chemical_name_systematic
;
?
;
_space_group_IT_number 7
_symmetry_cell_setting monoclinic
_symmetry_space_group_name_Hall 'P -2yc'
_symmetry_space_group_name_H-M 'P 1 c 1'
_atom_sites_solution_hydrogens geom
_atom_sites_solution_primary direct
_atom_sites_solution_secondary difmap
_audit_creation_method SHELXL-97
_cell_angle_alpha 90.0
_cell_angle_beta 99.295(2)
_cell_angle_gamma 90.0
_cell_formula_units_Z 4
_cell_length_a 14.566(2)
_cell_length_b 25.954(3)
_cell_length_c 25.644(3)
_cell_measurement_reflns_used 8141
_cell_measurement_temperature 153(2)
_cell_measurement_theta_max 24.63
_cell_measurement_theta_min 2.18
_cell_volume 9567(2)
_computing_cell_refinement 'Bruker SAINT'
_computing_data_collection 'Bruker SMART'
_computing_data_reduction 'Bruker SAINT'
_computing_molecular_graphics 'X-Seed 2.0 (Barbour, 2001)'
_computing_publication_material 'Bruker SHELXTL, v. 5.1'
_computing_structure_refinement 'Bruker SHELXTL, v. 5.1'
_computing_structure_solution 'Bruker SHELXTL, v. 5.1'
_diffrn_ambient_temperature 153(2)
_diffrn_measured_fraction_theta_full 0.971
_diffrn_measured_fraction_theta_max 0.971
_diffrn_measurement_device_type 'Bruker AXS CCD'
_diffrn_measurement_method '\w scans'
_diffrn_radiation_monochromator graphite
_diffrn_radiation_source 'sealed tube'
_diffrn_radiation_type MoK\a
_diffrn_radiation_wavelength 0.71073
_diffrn_reflns_av_R_equivalents 0.0429
_diffrn_reflns_av_sigmaI/netI 0.0496
_diffrn_reflns_limit_h_max 17
_diffrn_reflns_limit_h_min -17
_diffrn_reflns_limit_k_max 30
_diffrn_reflns_limit_k_min -30
_diffrn_reflns_limit_l_max 30
_diffrn_reflns_limit_l_min -29
_diffrn_reflns_number 59415
_diffrn_reflns_theta_full 25.04
_diffrn_reflns_theta_max 25.04
_diffrn_reflns_theta_min 1.12
_exptl_absorpt_coefficient_mu 1.188
_exptl_absorpt_correction_T_max 0.7970
_exptl_absorpt_correction_T_min 0.5550
_exptl_absorpt_correction_type multi-scan
_exptl_absorpt_process_details 'SADABS (Bruker, 1997)'
_exptl_crystal_colour colorless
_exptl_crystal_density_diffrn 1.455
_exptl_crystal_density_meas ?
_exptl_crystal_density_method 'not measured'
_exptl_crystal_description prism
_exptl_crystal_F_000 4348
_exptl_crystal_size_max 0.25
_exptl_crystal_size_mid 0.25
_exptl_crystal_size_min 0.20
_refine_diff_density_max 3.429
_refine_diff_density_min -3.515
_refine_diff_density_rms 0.313
_refine_ls_abs_structure_details 'Flack H D (1983), Acta Cryst. A39, 876-881'
_refine_ls_abs_structure_Flack 0.09(2)
_refine_ls_extinction_method none
_refine_ls_goodness_of_fit_ref 1.113
_refine_ls_hydrogen_treatment constr
_refine_ls_matrix_type fullcycle
_refine_ls_number_parameters 2050
_refine_ls_number_reflns 16458
_refine_ls_number_restraints 194
_refine_ls_restrained_S_all 1.109
_refine_ls_R_factor_all 0.1869
_refine_ls_R_factor_gt 0.1476
_refine_ls_shift/su_max 0.014
_refine_ls_shift/su_mean 0.000
_refine_ls_structure_factor_coef Fsqd
_refine_ls_weighting_details 'calc w=1/[\s^2^(Fo^2^)+(0.1500P)^2^+300.0000P] where P=(Fo^2^+2Fc^2^)/3'
_refine_ls_weighting_scheme calc
_refine_ls_wR_factor_gt 0.3611
_refine_ls_wR_factor_ref 0.3923
_reflns_number_gt 12244
_reflns_number_total 16458
_reflns_threshold_expression >2sigma(I)
_cod_data_source_file b615639h.txt
_cod_data_source_block cmpnd1
_cod_depositor_comments
;
The following automatic conversions were performed:

'_symmetry_cell_setting' value 'Monoclinic' changed to 'monoclinic'
according to
/usr/data/users/saulius/automatic-downloads/retrospective/RSC/lib/dictionaries/cif_core.dic
dictionary named 'cif_core.dic' version 2.4.2 from 2011-04-26.

Automatic conversion script
Id: cif_fix_values 2281 2013-09-26 08:29:07Z andrius 

The following automatic conversions were performed:

'_exptl_crystal_density_meas' value 'not measured' was changed to '?'
- the value is perceived as not measured.

Automatic conversion script
Id: cif_fix_values 3008 2015-01-20 13:52:24Z robertas 
;
_cod_original_sg_symbol_H-M 'P c'
_cod_database_code 7054172

loop_
_symmetry_equiv_pos_as_xyz
'x, y, z'
'x, -y, z+1/2'

loop_
_atom_site_label
_atom_site_type_symbol
_atom_site_fract_x
_atom_site_fract_y
_atom_site_fract_z
_atom_site_U_iso_or_equiv
_atom_site_adp_type
_atom_site_occupancy
_atom_site_symmetry_multiplicity
_atom_site_calc_flag
_atom_site_refinement_flags
_atom_site_disorder_assembly
_atom_site_disorder_group
Yb1 Yb 0.06668(16) 0.16440(7) 0.92731(10) 0.0733(5) Uani 1 1 d . . .
O1W O 0.062(3) 0.2175(19) 1.0017(14) 0.15(2) Uani 1 1 d . . .
O2W O 0.134(3) 0.1098(16) 0.9971(13) 0.138(17) Uani 1 1 d . . .
O3W O -0.039(4) 0.132(2) 0.969(2) 0.23(4) Uani 1 1 d . . .
O4W O -0.043(2) 0.2266(11) 0.9212(10) 0.088(9) Uani 1 1 d . . .
O5W O 0.222(3) 0.1948(18) 0.9485(16) 0.131(15) Uani 1 1 d . . .
O6W O 0.148(5) 0.1027(18) 0.8880(16) 0.20(3) Uani 1 1 d . . .
O7W O -0.046(3) 0.1378(17) 0.856(2) 0.147(19) Uani 1 1 d . . .
O8W O 0.093(2) 0.2131(10) 0.8536(12) 0.082(9) Uani 1 1 d . . .
O1 O 0.4264(11) 0.1969(6) 0.5237(6) 0.025(3) Uani 1 1 d . . .
H1 H 0.4847 0.1987 0.5298 0.037 Uiso 0.50 1 calc PR A 1
C11 C 0.3997(15) 0.1474(9) 0.5300(8) 0.023(5) Uani 1 1 d . . .
C12 C 0.4571(16) 0.1061(8) 0.5245(8) 0.022(5) Uani 1 1 d . . .
C13 C 0.4233(18) 0.0558(9) 0.5323(9) 0.030(5) Uani 1 1 d . . .
H13 H 0.4620 0.0264 0.5312 0.037 Uiso 1 1 calc R . .
C14 C 0.3313(18) 0.0503(9) 0.5416(10) 0.029(5) Uani 1 1 d . . .
C15 C 0.2768(16) 0.0918(10) 0.5469(9) 0.031(6) Uani 1 1 d . . .
H15 H 0.2154 0.0869 0.5542 0.038 Uiso 1 1 calc R . .
C16 C 0.3112(17) 0.1423(8) 0.5417(9) 0.029(5) Uani 1 1 d . . .
S1 S 0.2882(5) -0.0121(2) 0.5496(2) 0.0322(14) Uani 1 1 d . . .
O11 O 0.1924(13) -0.0127(7) 0.5217(8) 0.043(5) Uani 1 1 d . . .
O12 O 0.2946(11) -0.0209(6) 0.6059(7) 0.033(4) Uani 1 1 d . . .
O13 O 0.3493(16) -0.0464(8) 0.5265(8) 0.051(5) Uani 1 1 d . . .
C1 C 0.5539(18) 0.1107(10) 0.5129(10) 0.032(6) Uani 1 1 d . . .
H1A H 0.5553 0.1384 0.4865 0.038 Uiso 1 1 calc R . .
H1B H 0.5705 0.0781 0.4967 0.038 Uiso 1 1 calc R . .
O2 O 0.6062(11) 0.2099(6) 0.5446(6) 0.028(4) Uani 1 1 d . . .
H2 H 0.5493 0.2027 0.5385 0.042 Uiso 0.50 1 calc PR B 2
C21 C 0.6547(14) 0.1712(8) 0.5775(8) 0.017(4) Uani 1 1 d U . .
C22 C 0.7176(14) 0.1825(8) 0.6191(8) 0.019(4) Uani 1 1 d . . .
C23 C 0.7619(15) 0.1418(9) 0.6484(9) 0.023(5) Uani 1 1 d . . .
H23 H 0.8086 0.1488 0.6779 0.027 Uiso 1 1 calc R . .
C24 C 0.7383(14) 0.0911(8) 0.6347(8) 0.018(4) Uani 1 1 d U . .
C25 C 0.6746(19) 0.0821(9) 0.5923(11) 0.034(6) Uani 1 1 d . . .
H25 H 0.6598 0.0473 0.5827 0.041 Uiso 1 1 calc R . .
C26 C 0.6276(15) 0.1222(8) 0.5607(9) 0.022(5) Uani 1 1 d . . .
S2 S 0.7980(4) 0.0406(2) 0.6717(3) 0.0370(16) Uani 1 1 d . . .
O21 O 0.8956(12) 0.0508(8) 0.6723(9) 0.047(5) Uani 1 1 d . . .
O22 O 0.778(2) 0.0435(12) 0.7212(11) 0.093(11) Uani 1 1 d . . .
O23 O 0.770(2) -0.0027(11) 0.6460(16) 0.119(14) Uani 1 1 d . . .
C2 C 0.7445(14) 0.2385(8) 0.6351(8) 0.020(4) Uani 1 1 d . . .
H2A H 0.8122 0.2404 0.6483 0.024 Uiso 1 1 calc R . .
H2B H 0.7308 0.2611 0.6037 0.024 Uiso 1 1 calc R . .
O3 O 0.5688(10) 0.2856(6) 0.6103(6) 0.026(3) Uani 1 1 d . . .
H3 H 0.5736 0.2579 0.5940 0.039 Uiso 1 1 calc R . .
C31 C 0.6003(14) 0.2785(7) 0.6634(9) 0.019(5) Uani 1 1 d . . .
C32 C 0.5458(17) 0.2911(8) 0.6996(9) 0.027(5) Uani 1 1 d . . .
C33 C 0.5840(16) 0.2853(8) 0.7553(9) 0.026(5) Uani 1 1 d . . .
H33 H 0.5495 0.2952 0.7821 0.031 Uiso 1 1 calc R . .
C34 C 0.6740(17) 0.2643(9) 0.7679(9) 0.027(5) Uani 1 1 d . . .
C35 C 0.7279(15) 0.2522(8) 0.7321(9) 0.025(5) Uani 1 1 d . . .
H35 H 0.7895 0.2401 0.7432 0.030 Uiso 1 1 calc R . .
C36 C 0.6922(14) 0.2575(8) 0.6773(9) 0.022(5) Uani 1 1 d . . .
S3 S 0.7164(5) 0.2544(2) 0.8358(3) 0.0361(15) Uani 1 1 d . . .
O31 O 0.6788(15) 0.2949(8) 0.8655(7) 0.046(5) Uani 1 1 d . . .
O32 O 0.8142(15) 0.2530(10) 0.8403(9) 0.060(6) Uani 1 1 d . . .
O33 O 0.6775(17) 0.2054(8) 0.8468(7) 0.056(6) Uani 1 1 d . . .
C3 C 0.4462(15) 0.3101(8) 0.6843(9) 0.022(5) Uani 1 1 d . . .
H3A H 0.4283 0.3305 0.7137 0.027 Uiso 1 1 calc R . .
H3B H 0.4419 0.3328 0.6530 0.027 Uiso 1 1 calc R . .
O4 O 0.3826(11) 0.2788(6) 0.5810(6) 0.027(3) Uani 1 1 d . . .
H4 H 0.3882 0.2588 0.5559 0.041 Uiso 1 1 calc R . .
C41 C 0.3476(14) 0.2516(8) 0.6201(8) 0.016(4) Uani 1 1 d U . .
C42 C 0.2849(14) 0.2096(9) 0.6090(9) 0.025(5) Uani 1 1 d . . .
C43 C 0.2553(14) 0.1854(10) 0.6487(10) 0.029(5) Uani 1 1 d . . .
H43 H 0.2104 0.1589 0.6405 0.034 Uiso 1 1 calc R . .
C44 C 0.2856(14) 0.1963(9) 0.7006(9) 0.024(5) Uani 1 1 d . . .
C45 C 0.3481(14) 0.2383(8) 0.7116(9) 0.022(5) Uani 1 1 d . . .
H45 H 0.3680 0.2478 0.7475 0.027 Uiso 1 1 calc R . .
C46 C 0.3817(16) 0.2664(9) 0.6723(9) 0.026(5) Uani 1 1 d U . .
S4 S 0.2555(5) 0.1613(3) 0.7536(3) 0.0357(14) Uani 1 1 d . . .
O41 O 0.1887(13) 0.1215(7) 0.7292(8) 0.041(5) Uani 1 1 d . . .
O42 O 0.2137(14) 0.1999(9) 0.7865(7) 0.053(6) Uani 1 1 d . . .
O43 O 0.3401(14) 0.1400(7) 0.7820(7) 0.043(5) Uani 1 1 d . . .
C4 C 0.2568(16) 0.1909(9) 0.5527(9) 0.026(5) Uani 1 1 d U . .
H4A H 0.2684 0.2186 0.5280 0.032 Uiso 1 1 calc R . .
H4B H 0.1893 0.1832 0.5463 0.032 Uiso 1 1 calc R . .
P1A P 0.5077(4) -0.0226(2) 0.7383(2) 0.0218(12) Uani 1 1 d . . .
C11A C 0.5182(14) 0.0434(8) 0.7224(8) 0.016(4) Uani 1 1 d . . .
C12A C 0.4550(17) 0.0646(10) 0.6784(9) 0.029(5) Uani 1 1 d . . .
H12A H 0.4082 0.0440 0.6583 0.035 Uiso 1 1 calc R . .
C13A C 0.4653(16) 0.1164(9) 0.6666(9) 0.024(5) Uani 1 1 d . . .
H13A H 0.4247 0.1314 0.6378 0.029 Uiso 1 1 calc R . .
C14A C 0.5345(16) 0.1474(9) 0.6963(10) 0.027(5) Uani 1 1 d . . .
H14A H 0.5403 0.1828 0.6878 0.032 Uiso 1 1 calc R . .
C15A C 0.5944(17) 0.1251(9) 0.7385(9) 0.026(5) Uani 1 1 d . . .
H15A H 0.6412 0.1457 0.7585 0.031 Uiso 1 1 calc R . .
C16A C 0.5876(16) 0.0760(9) 0.7511(9) 0.026(5) Uani 1 1 d . . .
H16A H 0.6298 0.0621 0.7798 0.031 Uiso 1 1 calc R . .
C21A C 0.5832(16) -0.0347(9) 0.7994(9) 0.027(5) Uani 1 1 d . . .
C22A C 0.547(2) -0.0279(15) 0.8477(13) 0.062(11) Uani 1 1 d . . .
H22A H 0.4835 -0.0206 0.8478 0.074 Uiso 1 1 calc R . .
C23A C 0.612(2) -0.0326(17) 0.8963(11) 0.065(11) Uani 1 1 d . . .
H23A H 0.5921 -0.0266 0.9292 0.077 Uiso 1 1 calc R . .
C24A C 0.702(2) -0.0455(12) 0.8949(10) 0.045(8) Uani 1 1 d . . .
H24A H 0.7432 -0.0518 0.9269 0.055 Uiso 1 1 calc R . .
C25A C 0.7343(19) -0.0496(11) 0.8475(12) 0.044(7) Uani 1 1 d . . .
H25A H 0.7982 -0.0569 0.8475 0.053 Uiso 1 1 calc R . .
C26A C 0.6766(16) -0.0433(9) 0.8003(10) 0.028(5) Uani 1 1 d . . .
H26A H 0.7011 -0.0449 0.7681 0.034 Uiso 1 1 calc R . .
C31A C 0.5426(14) -0.0631(9) 0.6903(9) 0.023(5) Uani 1 1 d . . .
C32A C 0.571(2) -0.1127(12) 0.7011(11) 0.046(7) Uani 1 1 d . . .
H32A H 0.5748 -0.1246 0.7364 0.055 Uiso 1 1 calc R . .
C33A C 0.595(3) -0.1472(11) 0.6634(15) 0.055(9) Uani 1 1 d . . .
H33A H 0.6223 -0.1797 0.6735 0.066 Uiso 1 1 calc R . .
C34A C 0.578(3) -0.1323(13) 0.6119(13) 0.055(8) Uani 1 1 d . . .
H34A H 0.5812 -0.1571 0.5850 0.065 Uiso 1 1 calc R . .
C35A C 0.556(3) -0.082(2) 0.5982(13) 0.083(15) Uani 1 1 d . . .
H35A H 0.5527 -0.0706 0.5628 0.099 Uiso 1 1 calc R . .
C36A C 0.539(3) -0.0481(13) 0.6382(15) 0.068(11) Uani 1 1 d . . .
H36A H 0.5247 -0.0132 0.6290 0.081 Uiso 1 1 calc R . .
C41A C 0.3910(15) -0.0351(8) 0.7458(10) 0.024(5) Uani 1 1 d . . .
C42A C 0.3553(19) -0.0850(11) 0.7373(14) 0.046(7) Uani 1 1 d . . .
H42A H 0.3932 -0.1123 0.7281 0.055 Uiso 1 1 calc R . .
C43A C 0.262(2) -0.0940(14) 0.7427(15) 0.059(9) Uani 1 1 d . . .
H43A H 0.2342 -0.1266 0.7336 0.071 Uiso 1 1 calc R . .
C44A C 0.2101(18) -0.0544(15) 0.7618(14) 0.057(10) Uani 1 1 d . . .
H44A H 0.1494 -0.0614 0.7689 0.068 Uiso 1 1 calc R . .
C45A C 0.246(2) -0.0073(15) 0.7698(11) 0.051(9) Uani 1 1 d . . .
H45A H 0.2077 0.0189 0.7809 0.061 Uiso 1 1 calc R . .
C46A C 0.3359(18) 0.0054(10) 0.7626(11) 0.035(6) Uani 1 1 d . . .
H46A H 0.3596 0.0394 0.7686 0.043 Uiso 1 1 calc R . .
P1B P 0.5713(4) 0.5258(2) 0.2966(2) 0.0206(12) Uani 1 1 d . . .
C11B C 0.5375(15) 0.5655(8) 0.3485(9) 0.022(5) Uani 1 1 d . . .
C12B C 0.562(2) 0.5500(11) 0.3988(9) 0.037(6) Uani 1 1 d . . .
H12B H 0.5926 0.5180 0.4064 0.045 Uiso 1 1 calc R . .
C13B C 0.541(2) 0.5818(14) 0.4412(14) 0.055(8) Uani 1 1 d . . .
H13B H 0.5583 0.5715 0.4769 0.066 Uiso 1 1 calc R . .
C14B C 0.4952(19) 0.6270(13) 0.4290(13) 0.049(8) Uani 1 1 d . . .
H14B H 0.4779 0.6478 0.4562 0.059 Uiso 1 1 calc R . .
C15B C 0.4735(18) 0.6433(10) 0.3751(12) 0.038(6) Uani 1 1 d . . .
H15B H 0.4462 0.6762 0.3670 0.045 Uiso 1 1 calc R . .
C16B C 0.4912(19) 0.6126(10) 0.3362(13) 0.041(7) Uani 1 1 d . . .
H16B H 0.4727 0.6225 0.3004 0.049 Uiso 1 1 calc R . .
C21B C 0.6896(15) 0.5440(9) 0.2906(9) 0.026(5) Uani 1 1 d . . .
C22B C 0.7207(18) 0.5905(12) 0.3030(12) 0.043(7) Uani 1 1 d . . .
H22B H 0.6826 0.6145 0.3176 0.051 Uiso 1 1 calc R . .
C23B C 0.811(2) 0.6050(14) 0.2947(19) 0.072(12) Uani 1 1 d . . .
H23B H 0.8321 0.6395 0.3001 0.087 Uiso 1 1 calc R . .
C24B C 0.8661(19) 0.5679(15) 0.2786(12) 0.052(9) Uani 1 1 d . . .
H24B H 0.9281 0.5763 0.2748 0.062 Uiso 1 1 calc R . .
C25B C 0.8354(17) 0.5204(13) 0.2681(11) 0.041(7) Uani 1 1 d . . .
H25B H 0.8760 0.4954 0.2571 0.050 Uiso 1 1 calc R . .
C26B C 0.7471(18) 0.5063(11) 0.2728(10) 0.036(6) Uani 1 1 d . . .
H26B H 0.7249 0.4724 0.2644 0.043 Uiso 1 1 calc R . .
C31B C 0.5657(14) 0.4586(8) 0.3124(8) 0.019(4) Uani 1 1 d . . .
C32B C 0.6284(16) 0.4373(9) 0.3507(9) 0.026(5) Uani 1 1 d U . .
H32B H 0.6758 0.4580 0.3701 0.031 Uiso 1 1 calc R . .
C33B C 0.624(2) 0.3858(9) 0.3618(10) 0.036(6) Uani 1 1 d . . .
H33B H 0.6728 0.3702 0.3855 0.043 Uiso 1 1 calc R . .
C34B C 0.5528(18) 0.3574(10) 0.3402(10) 0.034(6) Uani 1 1 d U . .
H34B H 0.5473 0.3230 0.3522 0.041 Uiso 1 1 calc R . .
C35B C 0.4869(19) 0.3764(10) 0.3009(13) 0.043(7) Uani 1 1 d . . .
H35B H 0.4380 0.3554 0.2835 0.052 Uiso 1 1 calc R . .
C36B C 0.4951(17) 0.4304(9) 0.2869(12) 0.035(6) Uani 1 1 d . . .
H36B H 0.4508 0.4456 0.2600 0.042 Uiso 1 1 calc R . .
C41B C 0.4975(15) 0.5380(8) 0.2358(9) 0.020(5) Uani 1 1 d U . .
C42B C 0.4000(15) 0.5435(9) 0.2366(10) 0.027(5) Uani 1 1 d . . .
H42B H 0.3759 0.5451 0.2689 0.033 Uiso 1 1 calc R . .
C43B C 0.3400(17) 0.5465(10) 0.1859(11) 0.036(6) Uani 1 1 d . . .
H43B H 0.2746 0.5487 0.1849 0.043 Uiso 1 1 calc R . .
C44B C 0.374(2) 0.5461(12) 0.1411(13) 0.057(9) Uani 1 1 d . . .
H44B H 0.3332 0.5472 0.1081 0.069 Uiso 1 1 calc R . .
C45B C 0.473(3) 0.5442(15) 0.1437(12) 0.064(10) Uani 1 1 d . . .
H45B H 0.4986 0.5467 0.1121 0.076 Uiso 1 1 calc R . .
C46B C 0.5276(19) 0.5388(13) 0.1893(11) 0.045(7) Uani 1 1 d . . .
H46B H 0.5924 0.5353 0.1892 0.054 Uiso 1 1 calc R . .
O5 O 0.5162(10) 0.2272(6) 0.4305(6) 0.027(4) Uani 1 1 d . . .
H5 H 0.5059 0.2538 0.4472 0.041 Uiso 0.50 1 calc PR C 1
C51 C 0.4679(15) 0.2296(8) 0.3807(9) 0.022(5) Uani 1 1 d . . .
C52 C 0.3794(16) 0.2538(9) 0.3693(10) 0.026(5) Uani 1 1 d . . .
C53 C 0.3389(16) 0.2558(9) 0.3176(10) 0.028(5) Uani 1 1 d . . .
H53 H 0.2805 0.2727 0.3090 0.034 Uiso 1 1 calc R . .
C54 C 0.3769(19) 0.2355(9) 0.2786(12) 0.041(7) Uani 1 1 d . . .
C55 C 0.4637(17) 0.2112(9) 0.2897(10) 0.032(5) Uani 1 1 d . . .
H55 H 0.4907 0.1967 0.2618 0.038 Uiso 1 1 calc R . .
C56 C 0.5099(15) 0.2083(7) 0.3403(9) 0.023(5) Uani 1 1 d . . .
S5 S 0.3241(5) 0.2441(3) 0.2117(3) 0.0411(16) Uani 1 1 d . . .
O51 O 0.3442(19) 0.1994(8) 0.1825(8) 0.067(7) Uani 1 1 d . . .
O52 O 0.3626(17) 0.2887(8) 0.1922(9) 0.057(6) Uani 1 1 d . . .
O53 O 0.2258(13) 0.2503(9) 0.2106(9) 0.057(6) Uani 1 1 d . . .
C5 C 0.3365(15) 0.2775(10) 0.4125(10) 0.034(6) Uani 1 1 d . . .
H5A H 0.3489 0.2549 0.4439 0.041 Uiso 1 1 calc R . .
H5B H 0.2683 0.2789 0.4012 0.041 Uiso 1 1 calc R . .
O6 O 0.4891(12) 0.3001(6) 0.4935(7) 0.032(4) Uani 1 1 d . . .
H6 H 0.4986 0.2773 0.4718 0.048 Uiso 0.50 1 calc PR D 2
C61 C 0.4486(14) 0.3420(8) 0.4669(8) 0.016(4) Uani 1 1 d U . .
C62 C 0.480(2) 0.3907(9) 0.4769(9) 0.035(6) Uani 1 1 d . . .
C63 C 0.4305(19) 0.4307(10) 0.4481(9) 0.037(7) Uani 1 1 d . . .
H63 H 0.4514 0.4649 0.4558 0.044 Uiso 1 1 calc R . .
C64 C 0.3591(15) 0.4244(9) 0.4121(9) 0.023(5) Uani 1 1 d U . .
C65 C 0.3288(16) 0.3758(11) 0.4001(10) 0.035(6) Uani 1 1 d . . .
H65 H 0.2779 0.3707 0.3724 0.041 Uiso 1 1 calc R . .
C66 C 0.3716(18) 0.3314(10) 0.4281(10) 0.036(6) Uani 1 1 d . . .
S6 S 0.2959(5) 0.4746(3) 0.3765(3) 0.046(2) Uani 1 1 d . . .
O61 O 0.3317(17) 0.5210(9) 0.4014(11) 0.066(6) Uani 1 1 d U . .
O62 O 0.1994(13) 0.4661(8) 0.3822(10) 0.057(6) Uani 1 1 d . . .
O63 O 0.3156(19) 0.4744(12) 0.3252(10) 0.091(11) Uani 1 1 d . . .
C6 C 0.565(2) 0.4003(10) 0.5192(10) 0.038(6) Uani 1 1 d . . .
H6A H 0.5564 0.4340 0.5359 0.045 Uiso 1 1 calc R . .
H6B H 0.5657 0.3736 0.5468 0.045 Uiso 1 1 calc R . .
O7 O 0.6656(11) 0.3067(5) 0.5084(6) 0.027(3) Uani 1 1 d . . .
H7 H 0.6077 0.3082 0.4990 0.040 Uiso 1 1 calc R . .
C71 C 0.7058(16) 0.3535(8) 0.4968(8) 0.024(5) Uani 1 1 d . . .
C72 C 0.7898(15) 0.3529(8) 0.4802(8) 0.024(5) Uani 1 1 d . . .
C73 C 0.833(2) 0.3973(10) 0.4694(11) 0.038(6) Uani 1 1 d . . .
H73 H 0.8924 0.3963 0.4586 0.045 Uiso 1 1 calc R . .
C74 C 0.7893(14) 0.4440(10) 0.4744(8) 0.036(6) Uani 1 1 d D E .
C75 C 0.7066(19) 0.4440(8) 0.4924(9) 0.033(6) Uani 1 1 d . . .
H75 H 0.6803 0.4764 0.4989 0.039 Uiso 1 1 calc R . .
C76 C 0.658(2) 0.4005(10) 0.5019(9) 0.035(6) Uani 1 1 d . . .
S7 S 0.8468(5) 0.5018(3) 0.4616(3) 0.0447(17) Uani 1 1 d D . .
O71 O 0.8997(18) 0.5170(10) 0.5115(8) 0.051(5) Uiso 0.50 1 d PD E 1
O72 O 0.7748(15) 0.5376(8) 0.4414(12) 0.051(5) Uiso 0.50 1 d PD E 1
O73 O 0.9049(18) 0.4881(9) 0.4232(10) 0.051(5) Uiso 0.50 1 d PD E 1
O71' O 0.9304(15) 0.5037(10) 0.4999(10) 0.051(5) Uiso 0.50 1 d PD E 2
O72' O 0.7825(16) 0.5426(8) 0.4685(12) 0.051(5) Uiso 0.50 1 d PD E 2
O73' O 0.864(2) 0.4976(10) 0.4081(8) 0.051(5) Uiso 0.50 1 d PD E 2
C7 C 0.8367(15) 0.3010(9) 0.4684(10) 0.029(5) Uani 1 1 d . . .
H7A H 0.9038 0.3068 0.4681 0.035 Uiso 1 1 calc R . .
H7B H 0.8306 0.2758 0.4966 0.035 Uiso 1 1 calc R . .
O8 O 0.7093(11) 0.2161(7) 0.4549(6) 0.031(4) Uani 1 1 d . . .
H8 H 0.6519 0.2161 0.4559 0.046 Uiso 1 1 calc R . .
C81 C 0.7258(14) 0.2410(9) 0.4094(8) 0.023(5) Uani 1 1 d . . .
C82 C 0.6829(17) 0.2251(10) 0.3616(9) 0.030(6) Uani 1 1 d . . .
C83 C 0.7009(17) 0.2505(12) 0.3160(10) 0.038(6) Uani 1 1 d . . .
H83 H 0.6660 0.2419 0.2825 0.045 Uiso 1 1 calc R . .
C84 C 0.7651(15) 0.2858(11) 0.3193(10) 0.049(8) Uani 1 1 d D F .
C85 C 0.8112(16) 0.3037(12) 0.3690(11) 0.039(7) Uani 1 1 d . . .
H85 H 0.8542 0.3314 0.3704 0.047 Uiso 1 1 calc R . .
C86 C 0.7932(14) 0.2803(8) 0.4173(9) 0.021(4) Uani 1 1 d U . .
S8 S 0.7872(5) 0.3167(4) 0.2606(3) 0.067(3) Uani 1 1 d D . .
O81 O 0.8816(15) 0.3067(12) 0.2584(11) 0.060(5) Uiso 0.50 1 d PD F 1
O82 O 0.768(2) 0.3686(9) 0.2661(11) 0.060(5) Uiso 0.50 1 d PD F 1
O83 O 0.7277(19) 0.2922(11) 0.2192(9) 0.060(5) Uiso 0.50 1 d PD F 1
O81' O 0.8516(19) 0.3558(10) 0.2779(11) 0.060(5) Uiso 0.50 1 d PD F 2
O82' O 0.7002(16) 0.3371(11) 0.2373(11) 0.060(5) Uiso 0.50 1 d PD F 2
O83' O 0.821(2) 0.2790(10) 0.2301(10) 0.060(5) Uiso 0.50 1 d PD F 2
C8 C 0.6037(16) 0.1846(9) 0.3539(9) 0.028(5) Uani 1 1 d . . .
H8A H 0.6137 0.1606 0.3254 0.034 Uiso 1 1 calc R . .
H8B H 0.6063 0.1644 0.3868 0.034 Uiso 1 1 calc R . .
P1C P 0.0432(3) 0.3591(2) 0.6437(2) 0.0147(10) Uani 1 1 d . . .
C11C C 0.0987(14) 0.3766(8) 0.5890(8) 0.016(4) Uani 1 1 d U . .
C12C C 0.1927(14) 0.3604(10) 0.5883(8) 0.023(5) Uani 1 1 d . . .
H12C H 0.2247 0.3398 0.6161 0.027 Uiso 1 1 calc R . .
C13C C 0.2357(15) 0.3752(8) 0.5465(8) 0.019(4) Uani 1 1 d U . .
H13C H 0.2984 0.3651 0.5464 0.023 Uiso 1 1 calc R . .
C14C C 0.1917(18) 0.4038(9) 0.5056(9) 0.029(5) Uani 1 1 d . . .
H14C H 0.2233 0.4133 0.4774 0.034 Uiso 1 1 calc R . .
C15C C 0.0976(16) 0.4194(10) 0.5052(9) 0.026(5) Uani 1 1 d . . .
H15C H 0.0652 0.4386 0.4764 0.031 Uiso 1 1 calc R . .
C16C C 0.0553(14) 0.4062(9) 0.5470(9) 0.023(5) Uani 1 1 d . . .
H16C H -0.0066 0.4176 0.5474 0.027 Uiso 1 1 calc R . .
C21C C 0.1157(13) 0.3740(7) 0.7063(7) 0.012(4) Uani 1 1 d U . .
C22C C 0.1058(16) 0.4180(8) 0.7323(9) 0.022(5) Uani 1 1 d . . .
H22C H 0.0600 0.4422 0.7174 0.026 Uiso 1 1 calc R . .
C23C C 0.1605(15) 0.4291(10) 0.7805(10) 0.030(6) Uani 1 1 d . . .
H23C H 0.1518 0.4602 0.7987 0.036 Uiso 1 1 calc R . .
C24C C 0.2262(19) 0.3949(11) 0.8010(10) 0.035(6) Uani 1 1 d . . .
H24C H 0.2638 0.4022 0.8340 0.043 Uiso 1 1 calc R . .
C25C C 0.2404(17) 0.3491(10) 0.7749(10) 0.032(6) Uani 1 1 d . . .
H25C H 0.2872 0.3254 0.7896 0.038 Uiso 1 1 calc R . .
C26C C 0.1837(14) 0.3392(8) 0.7268(8) 0.017(4) Uani 1 1 d . . .
H26C H 0.1918 0.3084 0.7080 0.021 Uiso 1 1 calc R . .
C31C C 0.0225(14) 0.2904(8) 0.6408(9) 0.017(4) Uani 1 1 d . . .
C32C C 0.0191(15) 0.2626(9) 0.6872(9) 0.023(5) Uani 1 1 d . . .
H32C H 0.0297 0.2792 0.7207 0.028 Uiso 1 1 calc R . .
C33C C 0.0000(15) 0.2109(9) 0.6832(9) 0.025(5) Uani 1 1 d . . .
H33C H -0.0077 0.1922 0.7140 0.030 Uiso 1 1 calc R . .
C34C C -0.0083(14) 0.1850(8) 0.6345(9) 0.021(5) Uani 1 1 d . . .
H34C H -0.0165 0.1487 0.6328 0.025 Uiso 1 1 calc R . .
C35C C -0.0044(16) 0.2125(10) 0.5904(10) 0.030(5) Uani 1 1 d . . .
H35C H -0.0129 0.1956 0.5571 0.036 Uiso 1 1 calc R . .
C36C C 0.0120(15) 0.2657(8) 0.5929(9) 0.022(5) Uani 1 1 d . . .
H36C H 0.0158 0.2845 0.5615 0.027 Uiso 1 1 calc R . .
C41C C -0.0655(13) 0.3918(8) 0.6393(8) 0.016(4) Uani 1 1 d . . .
C42C C -0.1454(15) 0.3630(9) 0.6425(9) 0.024(5) Uani 1 1 d . . .
H42C H -0.1420 0.3266 0.6468 0.029 Uiso 1 1 calc R . .
C43C C -0.2323(15) 0.3893(11) 0.6392(10) 0.031(6) Uani 1 1 d . . .
H43C H -0.2876 0.3712 0.6429 0.038 Uiso 1 1 calc R . .
C44C C -0.2335(16) 0.4399(9) 0.6308(9) 0.024(5) Uani 1 1 d U . .
H44C H -0.2922 0.4566 0.6274 0.029 Uiso 1 1 calc R . .
C45C C -0.1581(16) 0.4701(10) 0.6265(11) 0.032(6) Uani 1 1 d . . .
H45C H -0.1634 0.5062 0.6206 0.039 Uiso 1 1 calc R . .
C46C C -0.0697(17) 0.4435(9) 0.6317(11) 0.031(6) Uani 1 1 d . . .
H46C H -0.0145 0.4623 0.6297 0.037 Uiso 1 1 calc R . .
P1D P 1.0351(4) 0.1460(2) 0.3890(2) 0.0203(12) Uani 1 1 d . . .
C11D C 0.9831(14) 0.1258(8) 0.4446(9) 0.021(5) Uani 1 1 d . . .
C12D C 0.8935(15) 0.1395(8) 0.4469(10) 0.023(5) Uani 1 1 d . . .
H12D H 0.8597 0.1593 0.4190 0.027 Uiso 1 1 calc R . .
C13D C 0.8500(16) 0.1246(9) 0.4903(10) 0.029(5) Uani 1 1 d . . .
H13D H 0.7874 0.1341 0.4917 0.035 Uiso 1 1 calc R . .
C14D C 0.9005(18) 0.0961(9) 0.5304(10) 0.031(6) Uani 1 1 d . . .
H14D H 0.8716 0.0844 0.5589 0.037 Uiso 1 1 calc R . .
C15D C 0.993(2) 0.0843(10) 0.5293(11) 0.038(6) Uani 1 1 d . . .
H15D H 1.0274 0.0658 0.5579 0.046 Uiso 1 1 calc R . .
C16D C 1.0349(15) 0.0989(10) 0.4880(10) 0.029(5) Uani 1 1 d . . .
H16D H 1.0986 0.0912 0.4880 0.034 Uiso 1 1 calc R . .
C21D C 1.0518(14) 0.2159(8) 0.3913(10) 0.022(5) Uani 1 1 d . . .
C22D C 1.0628(16) 0.2393(9) 0.4422(9) 0.025(5) Uani 1 1 d . . .
H22D H 1.0581 0.2201 0.4732 0.030 Uiso 1 1 calc R . .
C23D C 1.0809(16) 0.2924(10) 0.4437(11) 0.035(6) Uani 1 1 d . . .
H23D H 1.0930 0.3097 0.4767 0.042 Uiso 1 1 calc R . .
C24D C 1.0811(15) 0.3198(10) 0.3967(12) 0.037(7) Uani 1 1 d . . .
H24D H 1.0902 0.3561 0.3981 0.045 Uiso 1 1 calc R . .
C25D C 1.0685(15) 0.2957(9) 0.3496(11) 0.029(5) Uani 1 1 d . . .
H25D H 1.0671 0.3155 0.3183 0.034 Uiso 1 1 calc R . .
C26D C 1.0573(17) 0.2417(10) 0.3454(10) 0.033(6) Uani 1 1 d . . .
H26D H 1.0537 0.2243 0.3125 0.039 Uiso 1 1 calc R . .
C31D C 0.9608(14) 0.1311(8) 0.3291(8) 0.018(4) Uani 1 1 d U . .
C32D C 0.8886(15) 0.1640(9) 0.3080(9) 0.023(5) Uani 1 1 d . . .
H32D H 0.8770 0.1951 0.3253 0.028 Uiso 1 1 calc R . .
C33D C 0.8339(15) 0.1495(11) 0.2604(10) 0.033(6) Uani 1 1 d . . .
H33D H 0.7852 0.1719 0.2452 0.039 Uiso 1 1 calc R . .
C34D C 0.8468(17) 0.1062(10) 0.2354(10) 0.032(6) Uani 1 1 d . . .
H34D H 0.8084 0.0984 0.2028 0.039 Uiso 1 1 calc R . .
C35D C 0.9171(18) 0.0715(9) 0.2570(10) 0.032(6) Uani 1 1 d . . .
H35D H 0.9239 0.0395 0.2401 0.038 Uiso 1 1 calc R . .
C36D C 0.9754(14) 0.0840(9) 0.3022(9) 0.023(5) Uani 1 1 d . . .
H36D H 1.0253 0.0617 0.3158 0.027 Uiso 1 1 calc R . .
C41D C 1.1448(13) 0.1167(8) 0.3931(8) 0.017(4) Uani 1 1 d . . .
C42D C 1.1532(15) 0.0634(11) 0.4016(10) 0.034(6) Uani 1 1 d . . .
H42D H 1.0999 0.0432 0.4047 0.041 Uiso 1 1 calc R . .
C43D C 1.2418(17) 0.0399(10) 0.4054(10) 0.031(6) Uani 1 1 d . . .
H43D H 1.2488 0.0039 0.4112 0.038 Uiso 1 1 calc R . .
C44D C 1.3168(16) 0.0699(11) 0.4007(11) 0.037(6) Uani 1 1 d . . .
H44D H 1.3767 0.0544 0.4043 0.044 Uiso 1 1 calc R . .
C45D C 1.3085(17) 0.1207(12) 0.3910(12) 0.042(7) Uani 1 1 d . . .
H45D H 1.3622 0.1404 0.3874 0.051 Uiso 1 1 calc R . .
C46D C 1.2244(16) 0.1444(10) 0.3863(11) 0.033(6) Uani 1 1 d . . .
H46D H 1.2196 0.1801 0.3782 0.040 Uiso 1 1 calc R . .
Yb2 Yb 1.01798(19) 0.36603(9) 0.14164(11) 0.0578(6) Uiso 0.67 1 d P G 1
O11W O 0.971(3) 0.2832(17) 0.1837(17) 0.077(11) Uiso 0.67 1 d P G 1
O12W O 1.0404(14) 0.3264(8) 0.0668(8) 0.046(5) Uiso 1 1 d . G 1
O13W O 1.153(2) 0.3533(13) 0.1051(13) 0.092(9) Uiso 1 1 d . G 1
O14W O 1.1355(19) 0.3457(10) 0.2164(11) 0.072(7) Uiso 1 1 d . G 1
O15W O 0.970(3) 0.4049(15) 0.2142(16) 0.070(10) Uiso 0.67 1 d P G 1
O16W O 0.995(4) 0.418(2) 0.065(2) 0.095(14) Uiso 0.67 1 d P G 1
O17W O 0.863(3) 0.3772(17) 0.1219(17) 0.081(12) Uiso 0.67 1 d P G 1
O18W O 1.100(4) 0.446(2) 0.166(2) 0.066(13) Uiso 0.50 1 d P G 1
Yb3 Yb -0.0733(4) 0.2496(2) 1.0912(2) 0.0632(12) Uiso 0.33 1 d P H 2
O9W O 0.0129(11) 0.3371(7) 1.1150(7) 0.031(4) Uiso 1 1 d . H 2
O10W O -0.049(3) 0.2018(17) 1.0752(17) 0.077(11) Uiso 0.67 1 d P H 2
O19W O -0.249(5) 0.246(3) 1.128(3) 0.11(2) Uiso 0.50 1 d P H 2
O20W O 0.052(5) 0.266(3) 1.037(3) 0.14(2) Uiso 0.67 1 d P H 2
O21W O 1.126(3) 0.4829(17) 0.1346(17) 0.078(11) Uiso 0.67 1 d P I 2
O22W O 0.1663(13) 0.0467(7) 0.6450(8) 0.042(4) Uiso 1 1 d . . .
O23W O 1.0098(15) -0.0158(8) 0.6295(8) 0.053(5) Uiso 1 1 d . . .
O24W O 0.0669(16) 0.5339(9) 0.4091(9) 0.059(6) Uiso 1 1 d . . .
O25W O 0.3635(16) 0.1532(9) 1.0114(9) 0.060(6) Uiso 1 1 d . . .
O26W O 0.2291(17) 0.1242(9) 1.1161(9) 0.061(6) Uiso 1 1 d . . .
O27W O 0.0172(18) 0.0966(10) 0.7555(10) 0.068(6) Uiso 1 1 d . . .
O28W O 0.0642(18) 0.6387(10) 0.3913(10) 0.068(7) Uiso 1 1 d . . .
O29W O 0.4499(18) -0.0400(10) 0.4406(10) 0.068(7) Uiso 1 1 d . . .
O30W O -0.0100(19) 0.7058(10) 0.3138(11) 0.072(7) Uiso 1 1 d . . .
O31W O -0.173(2) 0.0641(11) 0.8319(11) 0.079(8) Uiso 1 1 d . . .
O32W O -0.056(2) 0.0029(12) 0.9045(12) 0.085(8) Uiso 1 1 d . . .
O33W O 0.372(2) 0.2322(12) 0.0791(12) 0.083(8) Uiso 1 1 d . . .
O34W O 0.248(2) 0.4324(12) 0.2262(12) 0.084(8) Uiso 1 1 d . . .
O35W O 0.243(2) 0.6758(12) 0.4391(12) 0.083(8) Uiso 1 1 d . . .
O36W O 0.078(4) 0.419(2) 0.296(2) 0.075(14) Uiso 0.50 1 d P . .
O37W O 0.303(2) 0.5866(12) 0.4819(12) 0.087(8) Uiso 1 1 d . . .
O38W O -0.207(2) 0.3595(12) 0.9390(12) 0.087(8) Uiso 1 1 d . . .
O39W O 1.069(2) 0.2001(13) 0.2214(13) 0.091(9) Uiso 1 1 d . . .
O40W O 1.047(2) 0.1209(13) 0.1486(13) 0.077(9) Uiso 0.83 1 d P J 1
O41W O 0.609(2) 0.4588(13) 0.0877(13) 0.094(9) Uiso 1 1 d . . .
O42W O 0.204(2) 0.7168(13) 0.5363(13) 0.092(9) Uiso 1 1 d . . .
O43W O 1.338(3) 0.3913(14) 0.1543(15) 0.108(11) Uiso 1 1 d . . .
O44W O 0.324(2) 0.2504(13) 0.8736(14) 0.100(10) Uiso 1 1 d . . .
O45W O 0.515(3) 0.1737(18) 0.9593(18) 0.099(13) Uiso 0.75 1 d P . .
O46W O 0.437(2) 0.5903(14) 0.5711(14) 0.101(10) Uiso 1 1 d . . .
O47W O -0.372(3) 0.0857(14) 0.9701(14) 0.105(10) Uiso 1 1 d . . .
O48W O 0.928(2) 0.4186(14) 0.3527(14) 0.100(10) Uiso 1 1 d . . .
O49W O 0.500(4) 0.309(2) 0.084(2) 0.112(15) Uiso 0.75 1 d P . .
O50W O 0.142(3) 0.5533(16) 0.5165(16) 0.118(12) Uiso 1 1 d . . .
O51W O 0.740(4) 0.412(2) 0.056(2) 0.117(16) Uiso 0.75 1 d P . .
O52W O 0.062(3) 0.0317(15) 0.8389(15) 0.113(11) Uiso 1 1 d . . .
O53W O -0.069(3) 0.0415(15) 1.0166(15) 0.111(11) Uiso 1 1 d . . .
O54W O 0.672(4) 0.317(2) 0.045(2) 0.124(17) Uiso 0.75 1 d P . .
O55W O 0.732(3) 0.4224(16) 0.1720(16) 0.118(12) Uiso 1 1 d . . .
O56W O 0.769(3) -0.0628(18) 0.5628(18) 0.139(15) Uiso 1 1 d . . .
O57W O 0.482(3) 0.2015(16) 0.8514(17) 0.123(13) Uiso 1 1 d . . .
O58W O -0.035(3) 0.3143(18) 0.9655(19) 0.141(15) Uiso 1 1 d . . .
O59W O -0.270(3) 0.1106(17) 0.8894(18) 0.134(14) Uiso 1 1 d . . .
O60W O 0.321(3) 0.1018(19) 0.8803(19) 0.145(16) Uiso 1 1 d . . .
O61W O 0.643(4) 0.251(2) 0.966(2) 0.159(18) Uiso 1 1 d . . .

loop_
_atom_site_aniso_label
_atom_site_aniso_U_11
_atom_site_aniso_U_22
_atom_site_aniso_U_33
_atom_site_aniso_U_23
_atom_site_aniso_U_13
_atom_site_aniso_U_12
Yb1 0.0629(10) 0.0719(11) 0.0849(12) 0.0104(10) 0.0119(8) 0.0046(9)
O1W 0.18(4) 0.19(4) 0.09(2) 0.01(3) 0.04(2) -0.14(4)
O2W 0.20(4) 0.13(3) 0.08(2) 0.04(2) 0.00(2) 0.08(3)
O3W 0.22(5) 0.26(5) 0.27(6) 0.23(5) 0.22(5) 0.21(5)
O4W 0.13(3) 0.075(19) 0.055(16) 0.001(14) 0.010(16) 0.009(18)
O5W 0.08(2) 0.18(4) 0.12(3) 0.03(3) -0.02(2) -0.03(3)
O6W 0.37(8) 0.14(4) 0.10(3) 0.07(3) 0.08(4) 0.18(5)
O7W 0.10(3) 0.12(3) 0.24(5) -0.06(3) 0.08(3) -0.05(2)
O8W 0.086(18) 0.070(17) 0.11(2) 0.042(15) 0.077(17) 0.037(14)
O1 0.031(9) 0.016(7) 0.028(8) 0.001(6) 0.005(7) -0.005(6)
C11 0.022(11) 0.026(12) 0.017(11) 0.014(9) -0.011(9) -0.010(9)
C12 0.032(12) 0.015(10) 0.014(10) 0.001(8) -0.012(9) -0.003(9)
C13 0.041(15) 0.025(12) 0.026(13) -0.006(10) 0.009(11) -0.004(10)
C14 0.042(14) 0.014(11) 0.031(13) 0.002(9) 0.004(11) -0.011(10)
C15 0.015(11) 0.047(15) 0.028(13) -0.008(11) -0.009(9) -0.009(10)
C16 0.038(14) 0.015(11) 0.027(12) 0.000(9) -0.016(10) -0.012(10)
S1 0.041(4) 0.026(3) 0.031(3) -0.003(2) 0.007(3) -0.015(3)
O11 0.036(10) 0.038(11) 0.050(11) 0.001(9) -0.008(9) -0.031(8)
O12 0.029(9) 0.020(8) 0.046(11) 0.009(7) -0.008(8) -0.007(7)
O13 0.071(14) 0.037(11) 0.050(12) -0.002(9) 0.023(11) -0.016(10)
C1 0.043(15) 0.026(13) 0.028(13) -0.010(10) 0.009(11) -0.006(11)
O2 0.032(9) 0.013(7) 0.034(9) 0.014(6) -0.009(7) -0.001(6)
C21 0.017(6) 0.015(6) 0.018(6) 0.005(4) 0.002(4) 0.000(4)
C22 0.022(11) 0.014(10) 0.023(11) 0.012(8) 0.014(9) 0.003(8)
C23 0.019(11) 0.029(12) 0.022(11) 0.016(9) 0.012(9) 0.003(9)
C24 0.016(6) 0.019(6) 0.020(6) 0.003(4) 0.004(4) 0.004(4)
C25 0.047(15) 0.009(10) 0.054(16) 0.005(10) 0.031(13) 0.005(10)
C26 0.022(11) 0.024(11) 0.024(11) 0.000(9) 0.012(9) 0.001(9)
S2 0.022(3) 0.028(3) 0.062(4) 0.025(3) 0.009(3) 0.010(2)
O21 0.017(9) 0.050(12) 0.077(14) 0.027(10) 0.016(9) 0.015(8)
O22 0.09(2) 0.12(2) 0.080(18) 0.060(17) 0.042(16) 0.074(19)
O23 0.10(2) 0.063(19) 0.16(3) 0.034(19) -0.08(2) 0.030(17)
C2 0.015(10) 0.014(10) 0.026(11) 0.006(8) -0.007(8) -0.014(8)
O3 0.022(8) 0.033(9) 0.021(8) 0.004(7) -0.001(6) 0.010(7)
C31 0.012(10) 0.004(9) 0.037(13) 0.009(8) -0.008(9) -0.006(7)
C32 0.030(12) 0.015(11) 0.032(13) -0.001(9) -0.008(10) 0.001(9)
C33 0.032(13) 0.013(10) 0.030(12) 0.003(9) -0.002(10) 0.006(9)
C34 0.033(13) 0.023(12) 0.019(11) -0.008(9) -0.015(10) 0.001(10)
C35 0.020(11) 0.012(10) 0.037(13) 0.007(9) -0.019(10) -0.007(8)
C36 0.016(10) 0.010(10) 0.040(13) 0.008(9) 0.000(9) -0.007(8)
S3 0.047(4) 0.028(3) 0.026(3) -0.002(2) -0.016(3) 0.008(3)
O31 0.061(13) 0.042(11) 0.030(10) -0.015(8) -0.006(9) 0.012(9)
O32 0.042(12) 0.084(17) 0.046(12) 0.008(11) -0.016(10) 0.017(11)
O33 0.084(16) 0.045(12) 0.030(10) 0.011(9) -0.019(10) -0.024(11)
C3 0.028(12) 0.019(11) 0.019(11) -0.004(8) 0.003(9) 0.005(9)
O4 0.025(8) 0.034(9) 0.022(8) 0.001(7) 0.003(6) 0.001(7)
C41 0.015(6) 0.016(6) 0.016(6) 0.003(4) -0.001(4) 0.006(4)
C42 0.007(9) 0.030(12) 0.037(13) 0.011(10) -0.001(9) 0.010(8)
C43 0.004(9) 0.042(14) 0.038(14) 0.005(11) -0.004(9) 0.002(9)
C44 0.011(10) 0.028(12) 0.036(13) 0.001(10) 0.014(9) 0.010(9)
C45 0.014(10) 0.025(11) 0.025(12) -0.001(9) -0.008(9) 0.004(8)
C46 0.025(6) 0.025(6) 0.027(6) -0.002(5) 0.004(5) 0.006(5)
S4 0.028(3) 0.051(4) 0.029(3) 0.009(3) 0.007(3) 0.000(3)
O41 0.037(10) 0.040(11) 0.049(11) 0.023(9) 0.014(8) -0.009(8)
O42 0.048(12) 0.093(17) 0.025(10) -0.009(10) 0.026(9) -0.028(11)
O43 0.052(12) 0.046(11) 0.031(10) 0.014(8) 0.014(9) -0.012(9)
C4 0.023(6) 0.028(6) 0.028(6) 0.004(5) 0.002(5) 0.003(5)
P1A 0.013(3) 0.022(3) 0.031(3) 0.012(2) 0.005(2) 0.003(2)
C11A 0.012(10) 0.018(10) 0.015(10) 0.007(8) -0.007(8) 0.002(8)
C12A 0.028(12) 0.032(13) 0.025(12) 0.012(10) -0.004(10) 0.005(10)
C13A 0.023(11) 0.027(12) 0.023(11) 0.010(9) 0.006(9) 0.012(9)
C14A 0.023(12) 0.019(11) 0.045(14) 0.011(10) 0.023(11) 0.002(9)
C15A 0.032(13) 0.025(12) 0.019(11) 0.001(9) 0.001(9) -0.002(10)
C16A 0.019(11) 0.027(12) 0.027(12) 0.003(10) -0.014(9) 0.002(9)
C21A 0.028(12) 0.022(11) 0.030(12) 0.019(10) 0.005(10) 0.013(9)
C22A 0.033(16) 0.11(3) 0.050(19) 0.054(19) 0.019(14) 0.028(17)
C23A 0.047(18) 0.13(3) 0.017(13) 0.039(17) -0.001(12) 0.022(19)
C24A 0.059(19) 0.055(18) 0.024(13) 0.019(12) 0.012(13) 0.034(15)
C25A 0.028(14) 0.038(15) 0.056(18) 0.007(13) -0.021(13) 0.021(12)
C26A 0.024(12) 0.027(12) 0.032(13) 0.003(10) 0.001(10) -0.008(10)
C31A 0.006(9) 0.033(13) 0.027(12) -0.003(10) -0.004(8) 0.003(9)
C32A 0.058(19) 0.053(19) 0.026(14) 0.005(13) 0.002(13) -0.012(15)
C33A 0.07(2) 0.015(13) 0.08(2) -0.020(15) 0.015(18) 0.004(13)
C34A 0.08(2) 0.041(18) 0.05(2) -0.011(15) 0.018(17) 0.015(16)
C35A 0.06(2) 0.15(4) 0.026(16) -0.03(2) -0.001(15) 0.04(3)
C36A 0.10(3) 0.037(17) 0.08(2) 0.034(17) 0.05(2) 0.029(18)
C41A 0.014(10) 0.019(11) 0.041(14) 0.010(10) 0.011(10) -0.007(8)
C42A 0.027(14) 0.034(15) 0.08(2) 0.013(14) 0.016(14) -0.009(11)
C43A 0.044(18) 0.05(2) 0.08(2) 0.015(17) 0.015(17) -0.023(16)
C44A 0.009(12) 0.09(3) 0.07(2) 0.05(2) 0.010(13) 0.002(14)
C45A 0.040(16) 0.09(3) 0.032(15) 0.029(15) 0.020(13) 0.026(17)
C46A 0.029(13) 0.030(13) 0.053(17) 0.020(12) 0.022(12) 0.009(11)
P1B 0.017(3) 0.019(3) 0.026(3) 0.010(2) 0.006(2) 0.002(2)
C11B 0.019(11) 0.017(11) 0.032(13) 0.010(9) 0.010(9) 0.002(8)
C12B 0.053(17) 0.047(16) 0.013(11) -0.001(11) 0.012(11) 0.016(13)
C13B 0.05(2) 0.06(2) 0.051(19) -0.006(16) 0.012(15) 0.017(16)
C14B 0.024(14) 0.06(2) 0.06(2) -0.004(16) 0.014(13) 0.007(13)
C15B 0.027(13) 0.030(14) 0.054(17) -0.006(13) -0.002(12) 0.007(11)
C16B 0.036(15) 0.028(14) 0.059(18) 0.011(13) 0.009(13) 0.001(11)
C21B 0.013(11) 0.035(14) 0.031(13) 0.015(10) 0.005(9) 0.012(10)
C22B 0.023(13) 0.054(19) 0.053(18) 0.015(14) 0.013(12) -0.004(12)
C23B 0.029(16) 0.05(2) 0.14(4) 0.03(2) 0.019(19) -0.012(15)
C24B 0.015(13) 0.09(3) 0.050(18) 0.014(17) 0.011(12) 0.005(15)
C25B 0.017(12) 0.07(2) 0.041(15) 0.001(14) 0.013(11) 0.023(13)
C26B 0.033(14) 0.048(16) 0.025(13) -0.005(11) 0.002(10) 0.007(12)
C31B 0.018(10) 0.022(11) 0.020(11) 0.008(9) 0.009(9) 0.000(9)
C32B 0.025(6) 0.028(6) 0.024(6) 0.001(5) 0.000(5) 0.001(5)
C33B 0.057(18) 0.024(13) 0.025(12) 0.019(10) 0.003(12) 0.024(12)
C34B 0.036(7) 0.032(7) 0.036(7) 0.005(5) 0.009(5) 0.002(5)
C35B 0.036(15) 0.020(13) 0.08(2) 0.017(13) 0.025(14) -0.008(11)
C36B 0.022(12) 0.022(13) 0.064(18) 0.019(12) 0.013(12) 0.006(10)
C41B 0.017(6) 0.022(6) 0.023(6) 0.004(5) 0.005(5) -0.001(4)
C42B 0.015(11) 0.032(13) 0.034(13) 0.008(10) 0.001(9) 0.018(10)
C43B 0.019(12) 0.035(14) 0.052(17) 0.002(12) -0.003(11) 0.013(10)
C44B 0.07(2) 0.044(17) 0.05(2) 0.028(15) -0.017(17) 0.026(16)
C45B 0.07(2) 0.09(3) 0.034(17) 0.030(17) 0.019(16) 0.03(2)
C46B 0.028(14) 0.07(2) 0.042(16) 0.019(14) 0.015(12) 0.013(13)
O5 0.014(7) 0.036(9) 0.030(9) 0.010(7) 0.000(6) 0.012(7)
C51 0.022(11) 0.014(10) 0.031(12) 0.013(9) 0.010(9) 0.000(8)
C52 0.022(11) 0.020(11) 0.034(13) 0.013(9) -0.001(10) 0.001(9)
C53 0.024(12) 0.019(11) 0.035(13) -0.005(10) -0.019(10) -0.006(9)
C54 0.037(15) 0.010(11) 0.067(19) 0.007(12) -0.014(14) -0.014(10)
C55 0.034(13) 0.021(12) 0.043(15) -0.003(10) 0.015(11) 0.004(10)
C56 0.018(11) 0.006(9) 0.039(13) 0.000(9) -0.015(9) 0.004(8)
S5 0.052(4) 0.028(3) 0.037(4) 0.001(3) -0.011(3) 0.007(3)
O51 0.100(19) 0.047(13) 0.039(12) -0.011(10) -0.034(12) 0.022(12)
O52 0.071(15) 0.040(12) 0.051(13) 0.010(10) -0.019(11) -0.008(10)
O53 0.027(10) 0.082(16) 0.054(13) 0.008(11) -0.014(9) 0.017(10)
C5 0.010(10) 0.050(16) 0.041(14) -0.002(12) 0.003(10) 0.012(10)
O6 0.035(9) 0.021(8) 0.039(10) 0.018(7) 0.003(8) 0.010(7)
C61 0.015(6) 0.018(6) 0.015(6) 0.004(4) 0.004(4) 0.005(4)
C62 0.061(17) 0.025(13) 0.023(12) 0.009(10) 0.022(12) 0.019(12)
C63 0.058(17) 0.036(14) 0.026(13) 0.025(11) 0.036(12) 0.037(13)
C64 0.024(6) 0.023(6) 0.023(6) 0.006(5) 0.009(5) 0.003(5)
C65 0.015(11) 0.057(17) 0.038(14) 0.028(12) 0.020(10) 0.019(11)
C66 0.032(13) 0.042(15) 0.041(15) 0.020(12) 0.025(12) 0.027(11)
S6 0.032(3) 0.046(4) 0.066(5) 0.040(4) 0.026(3) 0.026(3)
O61 0.061(9) 0.049(9) 0.087(10) 0.011(8) 0.005(8) 0.018(8)
O62 0.030(10) 0.060(14) 0.089(16) 0.048(12) 0.030(10) 0.023(9)
O63 0.083(18) 0.13(2) 0.072(16) 0.085(17) 0.051(14) 0.086(18)
C6 0.067(19) 0.021(12) 0.025(13) 0.006(10) 0.007(12) 0.006(12)
O7 0.032(9) 0.012(7) 0.036(9) 0.011(6) 0.005(7) 0.006(6)
C71 0.035(13) 0.013(10) 0.019(11) 0.002(8) -0.005(9) 0.006(9)
C72 0.024(11) 0.023(11) 0.019(11) 0.016(9) -0.016(9) -0.009(9)
C73 0.038(14) 0.029(13) 0.041(15) -0.002(11) -0.011(12) -0.003(11)
C74 0.024(13) 0.050(16) 0.031(13) -0.006(12) -0.005(10) -0.002(11)
C75 0.056(17) 0.012(11) 0.023(12) 0.002(9) -0.017(11) 0.006(10)
C76 0.057(17) 0.032(14) 0.016(11) 0.000(10) 0.001(11) 0.007(12)
S7 0.037(4) 0.033(4) 0.061(5) 0.007(3) -0.001(3) -0.011(3)
C7 0.014(11) 0.030(12) 0.043(14) 0.020(11) 0.007(10) 0.005(9)
O8 0.021(8) 0.043(10) 0.026(9) 0.011(7) -0.001(7) -0.003(7)
C81 0.009(10) 0.039(13) 0.022(11) 0.014(10) 0.002(8) 0.015(9)
C82 0.035(13) 0.038(14) 0.018(11) 0.004(10) 0.006(10) 0.027(11)
C83 0.018(12) 0.062(18) 0.033(14) 0.007(12) 0.003(10) 0.018(12)
C84 0.021(13) 0.09(2) 0.040(16) 0.028(15) 0.011(12) 0.015(14)
C85 0.017(11) 0.061(18) 0.044(16) 0.030(13) 0.015(11) 0.009(11)
C86 0.017(6) 0.023(6) 0.023(6) 0.005(5) 0.002(4) 0.004(5)
S8 0.045(4) 0.123(8) 0.033(4) 0.020(5) 0.004(3) -0.029(5)
C8 0.028(12) 0.028(13) 0.028(12) 0.002(10) 0.002(10) 0.026(10)
P1C 0.010(2) 0.017(3) 0.017(3) -0.001(2) 0.000(2) -0.0029(19)
C11C 0.015(6) 0.013(6) 0.019(6) -0.005(4) 0.000(4) -0.001(4)
C12C 0.006(9) 0.044(14) 0.017(11) -0.003(10) 0.000(8) 0.003(9)
C13C 0.016(6) 0.019(6) 0.024(6) -0.003(5) 0.006(5) 0.001(4)
C14C 0.039(14) 0.026(12) 0.024(12) 0.005(10) 0.014(10) -0.001(10)
C15C 0.021(11) 0.039(14) 0.021(11) 0.012(10) 0.008(9) -0.002(10)
C16C 0.009(10) 0.037(13) 0.021(11) 0.001(10) 0.003(8) 0.011(9)
C21C 0.008(5) 0.014(6) 0.012(5) -0.002(4) 0.001(4) -0.003(4)
C22C 0.031(12) 0.010(10) 0.026(12) -0.006(9) 0.014(10) -0.002(9)
C23C 0.016(11) 0.044(15) 0.032(13) -0.022(11) 0.013(10) -0.009(10)
C24C 0.039(15) 0.046(16) 0.023(13) -0.017(11) 0.009(11) -0.016(12)
C25C 0.026(13) 0.038(14) 0.027(13) 0.002(11) -0.010(10) -0.003(11)
C26C 0.019(10) 0.017(10) 0.018(10) -0.006(8) 0.008(8) 0.002(8)
C31C 0.009(9) 0.020(10) 0.020(10) 0.010(9) -0.007(8) 0.005(8)
C32C 0.022(11) 0.022(12) 0.026(12) 0.003(9) 0.004(9) 0.001(9)
C33C 0.023(11) 0.031(13) 0.020(11) 0.021(9) 0.001(9) 0.000(9)
C34C 0.013(10) 0.013(10) 0.036(13) -0.003(9) -0.001(9) -0.005(8)
C35C 0.023(12) 0.035(14) 0.030(13) -0.005(11) 0.002(10) -0.010(10)
C36C 0.020(11) 0.022(11) 0.026(12) -0.001(9) 0.008(9) 0.004(9)
C41C 0.010(10) 0.016(10) 0.021(11) 0.003(8) -0.001(8) -0.003(8)
C42C 0.012(10) 0.027(12) 0.031(12) 0.004(10) -0.004(9) 0.003(9)
C43C 0.006(10) 0.050(16) 0.038(14) -0.009(12) 0.003(9) 0.009(10)
C44C 0.020(6) 0.026(6) 0.026(6) -0.002(5) 0.002(5) 0.001(5)
C45C 0.014(11) 0.031(13) 0.053(16) 0.012(12) 0.009(10) 0.018(10)
C46C 0.021(12) 0.018(12) 0.056(16) 0.008(11) 0.011(11) 0.007(9)
P1D 0.007(2) 0.026(3) 0.026(3) -0.007(2) -0.002(2) -0.003(2)
C11D 0.013(10) 0.022(11) 0.025(12) -0.007(9) -0.005(9) -0.010(8)
C12D 0.013(10) 0.018(11) 0.038(13) -0.004(9) 0.009(9) 0.005(8)
C13D 0.016(11) 0.034(13) 0.041(14) -0.003(11) 0.015(10) -0.009(10)
C14D 0.038(14) 0.019(11) 0.039(14) -0.009(10) 0.020(12) -0.019(10)
C15D 0.050(17) 0.023(13) 0.039(15) 0.001(11) 0.003(13) 0.009(12)
C16D 0.010(10) 0.040(14) 0.035(13) 0.000(11) 0.000(9) 0.011(10)
C21D 0.015(11) 0.014(10) 0.038(13) -0.011(9) 0.006(9) -0.009(8)
C22D 0.020(11) 0.028(12) 0.027(12) -0.016(10) 0.002(9) -0.006(9)
C23D 0.017(12) 0.032(14) 0.057(18) -0.021(12) 0.013(11) -0.014(10)
C24D 0.007(11) 0.033(14) 0.07(2) -0.007(14) 0.009(11) 0.002(9)
C25D 0.014(11) 0.025(12) 0.046(15) -0.007(11) 0.002(10) 0.000(9)
C26D 0.025(12) 0.041(15) 0.032(14) -0.003(11) 0.004(10) -0.015(11)
C31D 0.018(6) 0.018(6) 0.018(6) -0.006(4) 0.003(4) -0.002(4)
C32D 0.015(11) 0.021(11) 0.030(12) -0.004(9) -0.002(9) -0.008(9)
C33D 0.007(10) 0.059(17) 0.030(13) -0.001(12) -0.005(9) -0.014(10)
C34D 0.022(12) 0.040(15) 0.031(13) -0.008(11) -0.005(10) -0.002(11)
C35D 0.040(14) 0.019(12) 0.038(14) -0.013(10) 0.012(11) -0.011(10)
C36D 0.005(9) 0.030(12) 0.031(12) 0.008(10) -0.005(9) -0.004(8)
C41D 0.001(9) 0.021(11) 0.027(11) -0.009(9) -0.001(8) 0.003(8)
C42D 0.007(10) 0.060(18) 0.032(13) -0.001(12) -0.004(9) 0.002(10)
C43D 0.025(12) 0.032(13) 0.044(15) -0.012(11) 0.024(11) 0.010(10)
C44D 0.010(11) 0.053(18) 0.049(16) -0.011(13) 0.009(10) -0.009(11)
C45D 0.010(11) 0.055(18) 0.062(19) -0.026(15) 0.008(11) -0.015(11)
C46D 0.015(11) 0.028(13) 0.056(17) 0.002(12) 0.003(11) -0.005(9)

loop_
_atom_type_symbol
_atom_type_description
_atom_type_scat_dispersion_real
_atom_type_scat_dispersion_imag
_atom_type_scat_source
C C 0.0033 0.0016 'International Tables Vol C Tables 4.2.6.8 and 6.1.1.4'
H H 0.0000 0.0000 'International Tables Vol C Tables 4.2.6.8 and 6.1.1.4'
O O 0.0106 0.0060 'International Tables Vol C Tables 4.2.6.8 and 6.1.1.4'
P P 0.1023 0.0942 'International Tables Vol C Tables 4.2.6.8 and 6.1.1.4'
S S 0.1246 0.1234 'International Tables Vol C Tables 4.2.6.8 and 6.1.1.4'
Yb Yb -0.3850 5.5486 'International Tables Vol C Tables 4.2.6.8 and 6.1.1.4'

loop_
_geom_angle_atom_site_label_1
_geom_angle_atom_site_label_2
_geom_angle_atom_site_label_3
_geom_angle
O3W Yb1 O4W 76.0(12)
O3W Yb1 O6W 114(2)
O4W Yb1 O6W 150.3(13)
O3W Yb1 O8W 145.0(14)
O4W Yb1 O8W 76.5(9)
O6W Yb1 O8W 82.0(12)
O3W Yb1 O7W 79(2)
O4W Yb1 O7W 75.9(13)
O6W Yb1 O7W 79(2)
O8W Yb1 O7W 73.6(14)
O3W Yb1 O2W 68.7(17)
O4W Yb1 O2W 132.9(12)
O6W Yb1 O2W 74.8(13)
O8W Yb1 O2W 145.8(14)
O7W Yb1 O2W 124.3(18)
O3W Yb1 O5W 138(2)
O4W Yb1 O5W 114.7(15)
O6W Yb1 O5W 78(2)
O8W Yb1 O5W 74.5(13)
O7W Yb1 O5W 142.6(15)
O2W Yb1 O5W 76.4(17)
O3W Yb1 O1W 73(2)
O4W Yb1 O1W 61.7(15)
O6W Yb1 O1W 147(2)
O8W Yb1 O1W 111.4(11)
O7W Yb1 O1W 133.4(16)
O2W Yb1 O1W 78.6(16)
O5W Yb1 O1W 77.0(16)
O20W O1W Yb1 162(3)
O1 C11 C16 114(2)
O1 C11 C12 122(2)
C16 C11 C12 123(2)
C11 C12 C13 118(2)
C11 C12 C1 124(2)
C13 C12 C1 117(2)
C14 C13 C12 118(2)
C15 C14 C13 122(2)
C15 C14 S1 119(2)
C13 C14 S1 118.7(19)
C14 C15 C16 120(2)
C11 C16 C15 118(2)
C11 C16 C4 119.3(19)
C15 C16 C4 123(2)
O12 S1 O13 111.4(12)
O12 S1 O11 112.9(11)
O13 S1 O11 113.1(13)
O12 S1 C14 107.2(11)
O13 S1 C14 105.3(12)
O11 S1 C14 106.4(12)
C12 C1 C26 114.8(19)
C22 C21 C26 125.6(19)
C22 C21 O2 122.3(18)
C26 C21 O2 112.1(18)
C21 C22 C23 118(2)
C21 C22 C2 122.4(18)
C23 C22 C2 120(2)
C22 C23 C24 120(2)
C25 C24 C23 119(2)
C25 C24 S2 121.9(17)
C23 C24 S2 119.2(16)
C24 C25 C26 123(2)
C21 C26 C25 114(2)
C21 C26 C1 124(2)
C25 C26 C1 122(2)
O23 S2 O22 114(3)
O23 S2 O21 113(2)
O22 S2 O21 110.3(18)
O23 S2 C24 105.9(13)
O22 S2 C24 107.5(12)
O21 S2 C24 105.6(10)
C36 C2 C22 111.3(16)
C32 C31 O3 120.5(18)
C32 C31 C36 123(2)
O3 C31 C36 116(2)
C31 C32 C33 118(2)
C31 C32 C3 123(2)
C33 C32 C3 119(2)
C34 C33 C32 117(2)
C35 C34 C33 124(2)
C35 C34 S3 119.4(18)
C33 C34 S3 116.5(19)
C34 C35 C36 120(2)
C35 C36 C31 117(2)
C35 C36 C2 122.1(19)
C31 C36 C2 120(2)
O32 S3 O33 112.6(15)
O32 S3 O31 115.8(14)
O33 S3 O31 109.9(14)
O32 S3 C34 105.8(13)
O33 S3 C34 103.6(11)
O31 S3 C34 108.1(11)
C46 C3 C32 110.8(18)
O4 C41 C46 115.8(19)
O4 C41 C42 123.1(19)
C46 C41 C42 121(2)
C43 C42 C41 119(2)
C43 C42 C4 121(2)
C41 C42 C4 120(2)
C42 C43 C44 124(2)
C43 C44 C45 117(2)
C43 C44 S4 124.6(19)
C45 C44 S4 118.6(18)
C46 C45 C44 123(2)
C45 C46 C41 116(2)
C45 C46 C3 122(2)
C41 C46 C3 122(2)
O43 S4 O41 113.4(12)
O43 S4 O42 111.3(12)
O41 S4 O42 113.7(11)
O43 S4 C44 107.0(10)
O41 S4 C44 105.3(11)
O42 S4 C44 105.3(11)
C42 C4 C16 111.6(18)
C31A P1A C41A 111.0(11)
C31A P1A C11A 111.8(11)
C41A P1A C11A 108.7(10)
C31A P1A C21A 107.6(11)
C41A P1A C21A 109.8(11)
C11A P1A C21A 107.9(10)
C16A C11A C12A 119(2)
C16A C11A P1A 122.2(15)
C12A C11A P1A 118.7(17)
C13A C12A C11A 117(2)
C12A C13A C14A 122(2)
C15A C14A C13A 119(2)
C16A C15A C14A 122(2)
C15A C16A C11A 121(2)
C26A C21A C22A 120(2)
C26A C21A P1A 120.7(19)
C22A C21A P1A 118.6(18)
C21A C22A C23A 117(3)
C24A C23A C22A 120(3)
C23A C24A C25A 121(3)
C26A C25A C24A 122(3)
C25A C26A C21A 120(2)
C32A C31A C36A 115(2)
C32A C31A P1A 122(2)
C36A C31A P1A 123(2)
C31A C32A C33A 124(3)
C34A C33A C32A 117(3)
C33A C34A C35A 121(3)
C34A C35A C36A 118(3)
C31A C36A C35A 123(3)
C42A C41A C46A 121(2)
C42A C41A P1A 119.4(19)
C46A C41A P1A 119.5(17)
C41A C42A C43A 119(3)
C42A C43A C44A 120(3)
C45A C44A C43A 120(3)
C44A C45A C46A 123(3)
C45A C46A C41A 117(3)
C41B P1B C31B 109.2(11)
C41B P1B C11B 110.3(11)
C31B P1B C11B 111.0(10)
C41B P1B C21B 109.0(10)
C31B P1B C21B 110.4(10)
C11B P1B C21B 106.8(11)
C12B C11B C16B 121(2)
C12B C11B P1B 118.4(18)
C16B C11B P1B 120.5(19)
C11B C12B C13B 120(3)
C14B C13B C12B 119(3)
C13B C14B C15B 120(3)
C16B C15B C14B 120(3)
C15B C16B C11B 120(3)
C22B C21B C26B 121(2)
C22B C21B P1B 120.9(19)
C26B C21B P1B 118(2)
C21B C22B C23B 120(3)
C24B C23B C22B 118(3)
C25B C24B C23B 122(3)
C24B C25B C26B 122(3)
C25B C26B C21B 118(3)
C36B C31B C32B 120(2)
C36B C31B P1B 118.6(17)
C32B C31B P1B 120.9(18)
C31B C32B C33B 120(2)
C34B C33B C32B 121(2)
C33B C34B C35B 121(2)
C34B C35B C36B 117(3)
C31B C36B C35B 119(2)
C46B C41B C42B 119(2)
C46B C41B P1B 123.3(18)
C42B C41B P1B 117.7(17)
C41B C42B C43B 117(2)
C44B C43B C42B 122(2)
C43B C44B C45B 118(3)
C46B C45B C44B 121(3)
C45B C46B C41B 124(3)
O5 C51 C56 117.1(18)
O5 C51 C52 122(2)
C56 C51 C52 121(2)
C53 C52 C51 117(2)
C53 C52 C5 123(2)
C51 C52 C5 120(2)
C54 C53 C52 123(2)
C53 C54 C55 120(3)
C53 C54 S5 121(2)
C55 C54 S5 119(2)
C56 C55 C54 121(2)
C55 C56 C51 118(2)
C55 C56 C8 123(2)
C51 C56 C8 119(2)
O52 S5 O51 110.5(16)
O52 S5 O53 110.6(15)
O51 S5 O53 111.5(15)
O52 S5 C54 108.1(12)
O51 S5 C54 108.0(12)
O53 S5 C54 107.9(14)
C52 C5 C66 114(2)
C62 C61 O6 123(2)
C62 C61 C66 121(2)
O6 C61 C66 115.6(19)
C61 C62 C63 118(3)
C61 C62 C6 120(2)
C63 C62 C6 123(2)
C64 C63 C62 125(3)
C63 C64 C65 118(2)
C63 C64 S6 125(2)
C65 C64 S6 116.6(18)
C64 C65 C66 122(3)
C61 C66 C65 115(2)
C61 C66 C5 124(2)
C65 C66 C5 120(2)
O63 S6 O61 108.2(19)
O63 S6 O62 116.4(17)
O61 S6 O62 112.0(15)
O63 S6 C64 108.4(12)
O61 S6 C64 105.7(13)
O62 S6 C64 105.6(11)
C76 C6 C62 118(2)
C72 C71 O7 119.0(19)
C72 C71 C76 121(2)
O7 C71 C76 120(2)
C71 C72 C73 122(2)
C71 C72 C7 121.0(19)
C73 C72 C7 117(2)
C72 C73 C74 119(3)
C75 C74 C73 119(3)
C75 C74 S7 122.3(18)
C73 C74 S7 119.0(19)
C74 C75 C76 125(2)
C75 C76 C71 115(2)
C75 C76 C6 125(2)
C71 C76 C6 120(2)
O72 S7 O73' 86.2(14)
O72 S7 O71' 135.5(14)
O73' S7 O71' 113.4(8)
O72 S7 O71 113.5(8)
O73' S7 O71 136.0(14)
O71' S7 O71 26.9(14)
O72 S7 O72' 28.1(13)
O73' S7 O72' 112.9(8)
O71' S7 O72' 112.6(8)
O71 S7 O72' 87.4(14)
O72 S7 O73 112.9(8)
O73' S7 O73 28.2(13)
O71' S7 O73 87.1(14)
O71 S7 O73 112.7(8)
O72' S7 O73 136.8(14)
O72 S7 C74 106.0(8)
O73' S7 C74 105.9(8)
O71' S7 C74 106.0(8)
O71 S7 C74 105.5(8)
O72' S7 C74 105.2(8)
O73 S7 C74 105.4(8)
C86 C7 C72 110.6(17)
C82 C81 O8 120(2)
C82 C81 C86 124(2)
O8 C81 C86 115.3(19)
C81 C82 C83 119(3)
C81 C82 C8 123(2)
C83 C82 C8 117(2)
C84 C83 C82 120(3)
C83 C84 C85 121(2)
C83 C84 S8 119(2)
C85 C84 S8 119.1(19)
C84 C85 C86 121(2)
C81 C86 C85 114(2)
C81 C86 C7 126(2)
C85 C86 C7 120(2)
O83' S8 O82 146.8(18)
O83' S8 O81' 114.2(9)
O82 S8 O81' 53.5(16)
O83' S8 O83 59.1(16)
O82 S8 O83 113.7(9)
O81' S8 O83 149.5(18)
O83' S8 O81 54.1(16)
O82 S8 O81 113.7(9)
O81' S8 O81 62.7(16)
O83 S8 O81 111.8(9)
O83' S8 O82' 113.4(9)
O82 S8 O82' 59.7(16)
O81' S8 O82' 111.7(9)
O83 S8 O82' 56.6(16)
O81 S8 O82' 150.0(18)
O83' S8 C84 106.6(10)
O82 S8 C84 106.5(10)
O81' S8 C84 105.2(10)
O83 S8 C84 105.1(10)
O81 S8 C84 105.1(9)
O82' S8 C84 104.7(9)
C56 C8 C82 112.8(18)
C41C P1C C11C 109.8(10)
C41C P1C C31C 109.0(9)
C11C P1C C31C 108.2(10)
C41C P1C C21C 109.8(9)
C11C P1C C21C 111.5(9)
C31C P1C C21C 108.4(9)
C16C C11C C12C 118.0(19)
C16C C11C P1C 122.8(16)
C12C C11C P1C 119.2(16)
C13C C12C C11C 119(2)
C14C C13C C12C 122(2)
C13C C14C C15C 120(2)
C16C C15C C14C 119(2)
C15C C16C C11C 123(2)
C22C C21C C26C 119.8(19)
C22C C21C P1C 121.8(16)
C26C C21C P1C 118.5(15)
C21C C22C C23C 122(2)
C24C C23C C22C 119(2)
C23C C24C C25C 122(2)
C24C C25C C26C 118(2)
C21C C26C C25C 120(2)
C36C C31C C32C 120(2)
C36C C31C P1C 119.4(16)
C32C C31C P1C 120.1(17)
C33C C32C C31C 118(2)
C32C C33C C34C 121(2)
C35C C34C C33C 119(2)
C34C C35C C36C 121(2)
C31C C36C C35C 120(2)
C46C C41C C42C 121(2)
C46C C41C P1C 119.9(16)
C42C C41C P1C 118.7(16)
C41C C42C C43C 119(2)
C44C C43C C42C 118(2)
C43C C44C C45C 126(2)
C44C C45C C46C 116(2)
C41C C46C C45C 120(2)
C41D P1D C31D 112.2(10)
C41D P1D C11D 108.7(10)
C31D P1D C11D 110.3(10)
C41D P1D C21D 108.2(10)
C31D P1D C21D 107.7(11)
C11D P1D C21D 109.5(10)
C12D C11D C16D 119(2)
C12D C11D P1D 119.1(18)
C16D C11D P1D 121.7(17)
C11D C12D C13D 121(2)
C14D C13D C12D 119(2)
C13D C14D C15D 120(2)
C16D C15D C14D 121(2)
C15D C16D C11D 120(2)
C26D C21D C22D 125(2)
C26D C21D P1D 118.9(18)
C22D C21D P1D 116.5(18)
C23D C22D C21D 116(2)
C24D C23D C22D 120(2)
C25D C24D C23D 121(2)
C24D C25D C26D 122(3)
C21D C26D C25D 116(2)
C32D C31D C36D 119.7(19)
C32D C31D P1D 121.2(16)
C36D C31D P1D 119.1(16)
C31D C32D C33D 118(2)
C34D C33D C32D 123(2)
C33D C34D C35D 120(2)
C36D C35D C34D 120(2)
C35D C36D C31D 119(2)
C46D C41D C42D 118.2(19)
C46D C41D P1D 122.2(17)
C42D C41D P1D 119.5(16)
C41D C42D C43D 119(2)
C44D C43D C42D 119(2)
C45D C44D C43D 122(2)
C44D C45D C46D 121(2)
C45D C46D C41D 121(2)
O12W Yb2 O17W 98.3(12)
O12W Yb2 O15W 171.0(11)
O17W Yb2 O15W 72.8(15)
O12W Yb2 O13W 49.1(9)
O17W Yb2 O13W 143.8(14)
O15W Yb2 O13W 139.9(13)
O12W Yb2 O16W 64.5(13)
O17W Yb2 O16W 74.7(17)
O15W Yb2 O16W 113.6(16)
O13W Yb2 O16W 76.3(15)
O12W Yb2 O18W 118.5(13)
O17W Yb2 O18W 112.5(16)
O15W Yb2 O18W 67.8(16)
O13W Yb2 O18W 79.1(15)
O16W Yb2 O18W 74.0(17)
O12W Yb2 O14W 113.3(8)
O17W Yb2 O14W 139.8(13)
O15W Yb2 O14W 74.0(12)
O13W Yb2 O14W 75.6(10)
O16W Yb2 O14W 140.7(14)
O18W Yb2 O14W 74.2(14)
O12W Yb2 O11W 93.5(11)
O17W Yb2 O11W 83.0(15)
O15W Yb2 O11W 83.8(14)
O13W Yb2 O11W 110.5(13)
O16W Yb2 O11W 145.2(16)
O18W Yb2 O11W 140.2(15)
O14W Yb2 O11W 71.5(12)
O10W Yb3 O20W 75(3)
O10W Yb3 O9W 135.7(19)
O20W Yb3 O9W 67.5(18)
O10W Yb3 O19W 111(2)
O20W Yb3 O19W 163(2)
O9W Yb3 O19W 111.8(15)
O1W O20W Yb3 109(4)

loop_
_geom_bond_atom_site_label_1
_geom_bond_atom_site_label_2
_geom_bond_distance
Yb1 O3W 2.17(4)
Yb1 O4W 2.26(3)
Yb1 O6W 2.32(4)
Yb1 O8W 2.36(2)
Yb1 O7W 2.36(5)
Yb1 O2W 2.37(3)
Yb1 O5W 2.38(4)
Yb1 O1W 2.36(5)
O1W O20W 1.57(8)
O1 C11 1.36(3)
C11 C16 1.38(4)
C11 C12 1.38(3)
C12 C13 1.42(3)
C12 C1 1.49(4)
C13 C14 1.41(4)
C14 C15 1.36(4)
C14 S1 1.76(2)
C15 C16 1.42(3)
C16 C4 1.54(3)
S1 O12 1.448(19)
S1 O13 1.45(2)
S1 O11 1.462(19)
C1 C26 1.52(3)
O2 C21 1.42(2)
C21 C22 1.32(3)
C21 C26 1.38(3)
C22 C23 1.39(3)
C22 C2 1.54(3)
C23 C24 1.39(3)
C24 C25 1.33(4)
C24 S2 1.76(2)
C25 C26 1.43(3)
S2 O23 1.33(3)
S2 O22 1.35(3)
S2 O21 1.443(18)
C2 C36 1.50(3)
O3 C31 1.38(3)
C31 C32 1.35(3)
C31 C36 1.44(3)
C32 C33 1.45(3)
C32 C3 1.52(3)
C33 C34 1.41(3)
C34 C35 1.34(4)
C34 S3 1.77(2)
C35 C36 1.42(3)
S3 O32 1.41(2)
S3 O33 1.44(2)
S3 O31 1.456(19)
C3 C46 1.47(3)
O4 C41 1.39(3)
C41 C46 1.40(3)
C41 C42 1.42(3)
C42 C43 1.33(3)
C42 C4 1.52(3)
C43 C44 1.36(3)
C44 C45 1.42(3)
C44 S4 1.75(2)
C45 C46 1.40(3)
S4 O43 1.44(2)
S4 O41 1.49(2)
S4 O42 1.50(2)
P1A C31A 1.76(2)
P1A C41A 1.77(2)
P1A C11A 1.77(2)
P1A C21A 1.79(2)
C11A C16A 1.43(3)
C11A C12A 1.45(3)
C12A C13A 1.39(3)
C13A C14A 1.41(4)
C14A C15A 1.40(3)
C15A C16A 1.32(3)
C21A C26A 1.38(3)
C21A C22A 1.43(4)
C22A C23A 1.44(4)
C23A C24A 1.36(4)
C24A C25A 1.38(4)
C25A C26A 1.37(4)
C31A C32A 1.37(4)
C31A C36A 1.39(4)
C32A C33A 1.40(4)
C33A C34A 1.36(5)
C34A C35A 1.38(6)
C35A C36A 1.40(5)
C41A C42A 1.40(4)
C41A C46A 1.43(3)
C42A C43A 1.41(4)
C43A C44A 1.41(5)
C44A C45A 1.33(5)
C45A C46A 1.40(4)
P1B C41B 1.77(2)
P1B C31B 1.80(2)
P1B C11B 1.81(2)
P1B C21B 1.82(2)
C11B C12B 1.34(3)
C11B C16B 1.41(3)
C12B C13B 1.44(4)
C13B C14B 1.36(5)
C14B C15B 1.43(4)
C15B C16B 1.34(4)
C21B C22B 1.31(4)
C21B C26B 1.41(4)
C22B C23B 1.42(4)
C23B C24B 1.36(5)
C24B C25B 1.33(5)
C25B C26B 1.36(4)
C31B C36B 1.34(4)
C31B C32B 1.35(3)
C32B C33B 1.37(3)
C33B C34B 1.32(4)
C34B C35B 1.37(4)
C35B C36B 1.46(3)
C41B C46B 1.33(4)
C41B C42B 1.43(3)
C42B C43B 1.45(4)
C43B C44B 1.32(5)
C44B C45B 1.43(5)
C45B C46B 1.31(4)
O5 C51 1.36(3)
C51 C56 1.40(3)
C51 C52 1.42(3)
C52 C53 1.36(3)
C52 C5 1.49(3)
C53 C54 1.33(4)
C54 C55 1.40(4)
C54 S5 1.78(3)
C55 C56 1.36(3)
C56 C8 1.49(3)
S5 O52 1.41(2)
S5 O51 1.44(2)
S5 O53 1.44(2)
C5 C66 1.52(4)
O6 C61 1.36(2)
C61 C62 1.35(3)
C61 C66 1.40(4)
C62 C63 1.40(3)
C62 C6 1.53(4)
C63 C64 1.28(4)
C64 C65 1.35(4)
C64 S6 1.76(2)
C65 C66 1.44(3)
S6 O63 1.39(2)
S6 O61 1.42(3)
S6 O62 1.45(2)
C6 C76 1.50(4)
O7 C71 1.40(3)
C71 C72 1.36(3)
C71 C76 1.42(3)
C72 C73 1.36(3)
C72 C7 1.56(3)
C73 C74 1.38(4)
C74 C75 1.36(4)
C74 S7 1.77(3)
C75 C76 1.37(4)
S7 O72 1.434(17)
S7 O73' 1.437(17)
S7 O71' 1.437(17)
S7 O71 1.440(17)
S7 O72' 1.444(17)
S7 O73 1.444(17)
C7 C86 1.46(3)
O8 C81 1.39(3)
C81 C82 1.35(3)
C81 C86 1.41(3)
C82 C83 1.40(4)
C82 C8 1.55(4)
C83 C84 1.30(4)
C84 C85 1.42(4)
C84 S8 1.78(3)
C85 C86 1.44(3)
S8 O83' 1.39(2)
S8 O82 1.39(2)
S8 O81' 1.40(2)
S8 O83 1.41(2)
S8 O81 1.41(2)
S8 O82' 1.41(2)
P1C C41C 1.78(2)
P1C C11C 1.79(2)
P1C C31C 1.81(2)
P1C C21C 1.814(19)
C11C C16C 1.39(3)
C11C C12C 1.44(3)
C12C C13C 1.38(3)
C13C C14C 1.36(3)
C14C C15C 1.43(3)
C15C C16C 1.37(3)
C21C C22C 1.34(3)
C21C C26C 1.38(3)
C22C C23C 1.39(3)
C23C C24C 1.35(4)
C24C C25C 1.39(4)
C25C C26C 1.39(3)
C31C C36C 1.37(3)
C31C C32C 1.40(3)
C32C C33C 1.37(3)
C33C C34C 1.41(3)
C34C C35C 1.35(3)
C35C C36C 1.40(3)
C41C C46C 1.36(3)
C41C C42C 1.40(3)
C42C C43C 1.43(3)
C43C C44C 1.33(4)
C44C C45C 1.37(3)
C45C C46C 1.45(3)
P1D C41D 1.758(19)
P1D C31D 1.77(2)
P1D C11D 1.80(2)
P1D C21D 1.83(2)
C11D C12D 1.36(3)
C11D C16D 1.42(3)
C12D C13D 1.42(3)
C13D C14D 1.38(4)
C14D C15D 1.38(4)
C15D C16D 1.36(4)
C21D C26D 1.37(4)
C21D C22D 1.42(3)
C22D C23D 1.40(3)
C23D C24D 1.40(4)
C24D C25D 1.35(4)
C25D C26D 1.41(4)
C31D C32D 1.40(3)
C31D C36D 1.44(3)
C32D C33D 1.40(3)
C33D C34D 1.32(4)
C34D C35D 1.41(4)
C35D C36D 1.36(3)
C41D C46D 1.40(3)
C41D C42D 1.40(4)
C42D C43D 1.42(3)
C43D C44D 1.36(4)
C44D C45D 1.34(4)
C45D C46D 1.36(4)
Yb2 O12W 2.25(2)
Yb2 O17W 2.25(4)
Yb2 O15W 2.32(4)
Yb2 O13W 2.34(3)
Yb2 O16W 2.35(5)
Yb2 O18W 2.41(5)
Yb2 O14W 2.41(3)
Yb2 O11W 2.55(4)
Yb3 O10W 1.37(4)
Yb3 O20W 2.50(8)
Yb3 O9W 2.619(18)
Yb3 O19W 2.87(8)

loop_
_geom_torsion_atom_site_label_1
_geom_torsion_atom_site_label_2
_geom_torsion_atom_site_label_3
_geom_torsion_atom_site_label_4
_geom_torsion
O3W Yb1 O1W O20W -123(9)
O4W Yb1 O1W O20W -40(9)
O6W Yb1 O1W O20W 129(9)
O8W Yb1 O1W O20W 20(10)
O7W Yb1 O1W O20W -67(9)
O2W Yb1 O1W O20W 166(9)
O5W Yb1 O1W O20W 87(9)
O1 C11 C12 C13 179.5(19)
C16 C11 C12 C13 -1(3)
O1 C11 C12 C1 2(3)
C16 C11 C12 C1 -179(2)
C11 C12 C13 C14 4(3)
C1 C12 C13 C14 -178(2)
C12 C13 C14 C15 -5(4)
C12 C13 C14 S1 178.5(17)
C13 C14 C15 C16 2(4)
S1 C14 C15 C16 178.7(18)
O1 C11 C16 C15 177.7(19)
C12 C11 C16 C15 -2(3)
O1 C11 C16 C4 -7(3)
C12 C11 C16 C4 174(2)
C14 C15 C16 C11 1(3)
C14 C15 C16 C4 -174(2)
C15 C14 S1 O12 -78(2)
C13 C14 S1 O12 99(2)
C15 C14 S1 O13 163(2)
C13 C14 S1 O13 -19(2)
C15 C14 S1 O11 43(2)
C13 C14 S1 O11 -140(2)
C11 C12 C1 C26 81(3)
C13 C12 C1 C26 -96(2)
C26 C21 C22 C23 1(3)
O2 C21 C22 C23 -179.3(18)
C26 C21 C22 C2 180(2)
O2 C21 C22 C2 -1(3)
C21 C22 C23 C24 -2(3)
C2 C22 C23 C24 179.7(19)
C22 C23 C24 C25 2(3)
C22 C23 C24 S2 178.4(16)
C23 C24 C25 C26 -1(3)
S2 C24 C25 C26 -177.8(17)
C22 C21 C26 C25 0(3)
O2 C21 C26 C25 179.7(18)
C22 C21 C26 C1 179(2)
O2 C21 C26 C1 -1(3)
C24 C25 C26 C21 1(3)
C24 C25 C26 C1 -179(2)
C12 C1 C26 C21 -90(3)
C12 C1 C26 C25 89(3)
C25 C24 S2 O23 4(3)
C23 C24 S2 O23 -172(3)
C25 C24 S2 O22 -119(3)
C23 C24 S2 O22 65(2)
C25 C24 S2 O21 124(2)
C23 C24 S2 O21 -53(2)
C21 C22 C2 C36 97(2)
C23 C22 C2 C36 -85(2)
O3 C31 C32 C33 -177.0(18)
C36 C31 C32 C33 3(3)
O3 C31 C32 C3 4(3)
C36 C31 C32 C3 -175.9(19)
C31 C32 C33 C34 -3(3)
C3 C32 C33 C34 176(2)
C32 C33 C34 C35 4(3)
C32 C33 C34 S3 -176.8(16)
C33 C34 C35 C36 -4(3)
S3 C34 C35 C36 176.7(16)
C34 C35 C36 C31 3(3)
C34 C35 C36 C2 -172.4(19)
C32 C31 C36 C35 -3(3)
O3 C31 C36 C35 177.0(17)
C32 C31 C36 C2 172.7(19)
O3 C31 C36 C2 -7(3)
C22 C2 C36 C35 91(2)
C22 C2 C36 C31 -84(2)
C35 C34 S3 O32 22(2)
C33 C34 S3 O32 -158(2)
C35 C34 S3 O33 -97(2)
C33 C34 S3 O33 83(2)
C35 C34 S3 O31 146.3(19)
C33 C34 S3 O31 -33(2)
C31 C32 C3 C46 83(3)
C33 C32 C3 C46 -96(2)
O4 C41 C42 C43 179.4(19)
C46 C41 C42 C43 3(3)
O4 C41 C42 C4 3(3)
C46 C41 C42 C4 -173.7(19)
C41 C42 C43 C44 -4(3)
C4 C42 C43 C44 173(2)
C42 C43 C44 C45 4(3)
C42 C43 C44 S4 -174.0(18)
C43 C44 C45 C46 -3(3)
S4 C44 C45 C46 175.2(17)
C44 C45 C46 C41 2(3)
C44 C45 C46 C3 180(2)
O4 C41 C46 C45 -178.6(18)
C42 C41 C46 C45 -2(3)
O4 C41 C46 C3 4(3)
C42 C41 C46 C3 -180(2)
C32 C3 C46 C45 82(3)
C32 C3 C46 C41 -101(2)
C43 C44 S4 O43 118(2)
C45 C44 S4 O43 -60.3(19)
C43 C44 S4 O41 -3(2)
C45 C44 S4 O41 178.8(17)
C43 C44 S4 O42 -124(2)
C45 C44 S4 O42 58.3(19)
C43 C42 C4 C16 -76(3)
C41 C42 C4 C16 101(2)
C11 C16 C4 C42 -81(3)
C15 C16 C4 C42 94(3)
C31A P1A C11A C16A -109(2)
C41A P1A C11A C16A 128(2)
C21A P1A C11A C16A 9(2)
C31A P1A C11A C12A 70(2)
C41A P1A C11A C12A -53(2)
C21A P1A C11A C12A -171.8(18)
C16A C11A C12A C13A 0(3)
P1A C11A C12A C13A -179.6(17)
C11A C12A C13A C14A 0(3)
C12A C13A C14A C15A 0(3)
C13A C14A C15A C16A 0(4)
C14A C15A C16A C11A 0(4)
C12A C11A C16A C15A 1(4)
P1A C11A C16A C15A 179.8(19)
C31A P1A C21A C26A 39(2)
C41A P1A C21A C26A 159.9(19)
C11A P1A C21A C26A -82(2)
C31A P1A C21A C22A -150(2)
C41A P1A C21A C22A -29(3)
C11A P1A C21A C22A 89(3)
C26A C21A C22A C23A -2(5)
P1A C21A C22A C23A -174(3)
C21A C22A C23A C24A -3(6)
C22A C23A C24A C25A 6(6)
C23A C24A C25A C26A -3(5)
C24A C25A C26A C21A -3(4)
C22A C21A C26A C25A 5(4)
P1A C21A C26A C25A 176(2)
C41A P1A C31A C32A -81(2)
C11A P1A C31A C32A 157(2)
C21A P1A C31A C32A 39(2)
C41A P1A C31A C36A 96(3)
C11A P1A C31A C36A -26(3)
C21A P1A C31A C36A -144(3)
C36A C31A C32A C33A 0(5)
P1A C31A C32A C33A 177(3)
C31A C32A C33A C34A -8(5)
C32A C33A C34A C35A 13(6)
C33A C34A C35A C36A -9(6)
C32A C31A C36A C35A 5(5)
P1A C31A C36A C35A -172(3)
C34A C35A C36A C31A -1(6)
C31A P1A C41A C42A 31(3)
C11A P1A C41A C42A 154(2)
C21A P1A C41A C42A -88(2)
C31A P1A C41A C46A -152(2)
C11A P1A C41A C46A -28(2)
C21A P1A C41A C46A 90(2)
C46A C41A C42A C43A 4(4)
P1A C41A C42A C43A -179(3)
C41A C42A C43A C44A -7(5)
C42A C43A C44A C45A 7(5)
C43A C44A C45A C46A -3(5)
C44A C45A C46A C41A 0(4)
C42A C41A C46A C45A 0(4)
P1A C41A C46A C45A -178(2)
C41B P1B C11B C12B 157(2)
C31B P1B C11B C12B 36(2)
C21B P1B C11B C12B -84(2)
C41B P1B C11B C16B -26(2)
C31B P1B C11B C16B -147.1(19)
C21B P1B C11B C16B 92(2)
C16B C11B C12B C13B 0(4)
P1B C11B C12B C13B 176(2)
C11B C12B C13B C14B 1(5)
C12B C13B C14B C15B -3(5)
C13B C14B C15B C16B 5(4)
C14B C15B C16B C11B -4(4)
C12B C11B C16B C15B 2(4)
P1B C11B C16B C15B -175(2)
C41B P1B C21B C22B 91(2)
C31B P1B C21B C22B -149(2)
C11B P1B C21B C22B -28(2)
C41B P1B C21B C26B -90(2)
C31B P1B C21B C26B 30(2)
C11B P1B C21B C26B 151.3(19)
C26B C21B C22B C23B 5(4)
P1B C21B C22B C23B -176(3)
C21B C22B C23B C24B -6(5)
C22B C23B C24B C25B 4(6)
C23B C24B C25B C26B 0(5)
C24B C25B C26B C21B -2(4)
C22B C21B C26B C25B -1(4)
P1B C21B C26B C25B 180(2)
C41B P1B C31B C36B -16(2)
C11B P1B C31B C36B 105(2)
C21B P1B C31B C36B -136(2)
C41B P1B C31B C32B 166.7(18)
C11B P1B C31B C32B -71(2)
C21B P1B C31B C32B 47(2)
C36B C31B C32B C33B 4(4)
P1B C31B C32B C33B -179.2(19)
C31B C32B C33B C34B -8(4)
C32B C33B C34B C35B 8(4)
C33B C34B C35B C36B -4(4)
C32B C31B C36B C35B 0(4)
P1B C31B C36B C35B -177(2)
C34B C35B C36B C31B 0(4)
C31B P1B C41B C46B -95(2)
C11B P1B C41B C46B 143(2)
C21B P1B C41B C46B 26(3)
C31B P1B C41B C42B 80(2)
C11B P1B C41B C42B -42(2)
C21B P1B C41B C42B -159.0(19)
C46B C41B C42B C43B 4(4)
P1B C41B C42B C43B -171.9(18)
C41B C42B C43B C44B -3(4)
C42B C43B C44B C45B -2(5)
C43B C44B C45B C46B 5(5)
C44B C45B C46B C41B -4(6)
C42B C41B C46B C45B 0(5)
P1B C41B C46B C45B 175(3)
O5 C51 C52 C53 177(2)
C56 C51 C52 C53 -1(3)
O5 C51 C52 C5 0(3)
C56 C51 C52 C5 -179(2)
C51 C52 C53 C54 2(3)
C5 C52 C53 C54 179(2)
C52 C53 C54 C55 -1(4)
C52 C53 C54 S5 -175.1(18)
C53 C54 C55 C56 0(4)
S5 C54 C55 C56 173.9(18)
C54 C55 C56 C51 1(3)
C54 C55 C56 C8 -178(2)
O5 C51 C56 C55 -179(2)
C52 C51 C56 C55 0(3)
O5 C51 C56 C8 0(3)
C52 C51 C56 C8 178(2)
C53 C54 S5 O52 91(2)
C55 C54 S5 O52 -82(2)
C53 C54 S5 O51 -149(2)
C55 C54 S5 O51 37(2)
C53 C54 S5 O53 -28(2)
C55 C54 S5 O53 158(2)
C53 C52 C5 C66 -95(3)
C51 C52 C5 C66 82(3)
O6 C61 C62 C63 -178.0(19)
C66 C61 C62 C63 2(3)
O6 C61 C62 C6 1(3)
C66 C61 C62 C6 -179(2)
C61 C62 C63 C64 -1(3)
C6 C62 C63 C64 180(2)
C62 C63 C64 C65 -1(3)
C62 C63 C64 S6 178.9(18)
C63 C64 C65 C66 3(3)
S6 C64 C65 C66 -176.9(17)
C62 C61 C66 C65 0(3)
O6 C61 C66 C65 179.9(18)
C62 C61 C66 C5 176(2)
O6 C61 C66 C5 -4(3)
C64 C65 C66 C61 -3(3)
C64 C65 C66 C5 -179(2)
C52 C5 C66 C61 -89(3)
C52 C5 C66 C65 86(3)
C63 C64 S6 O63 107(3)
C65 C64 S6 O63 -73(2)
C63 C64 S6 O61 -8(2)
C65 C64 S6 O61 171.4(19)
C63 C64 S6 O62 -127(2)
C65 C64 S6 O62 53(2)
C61 C62 C6 C76 91(3)
C63 C62 C6 C76 -90(3)
O7 C71 C72 C73 -179(2)
C76 C71 C72 C73 2(3)
O7 C71 C72 C7 6(3)
C76 C71 C72 C7 -173(2)
C71 C72 C73 C74 -1(3)
C7 C72 C73 C74 174(2)
C72 C73 C74 C75 3(3)
C72 C73 C74 S7 178.8(17)
C73 C74 C75 C76 -6(3)
S7 C74 C75 C76 178.5(18)
C74 C75 C76 C71 6(3)
C74 C75 C76 C6 -177(2)
C72 C71 C76 C75 -4(3)
O7 C71 C76 C75 176.4(19)
C72 C71 C76 C6 179(2)
O7 C71 C76 C6 -1(3)
C62 C6 C76 C75 100(3)
C62 C6 C76 C71 -83(3)
C75 C74 S7 O72 -35(2)
C73 C74 S7 O72 149(2)
C75 C74 S7 O73' -126(2)
C73 C74 S7 O73' 58(2)
C75 C74 S7 O71' 113(2)
C73 C74 S7 O71' -62(2)
C75 C74 S7 O71 85(2)
C73 C74 S7 O71 -90(2)
C75 C74 S7 O72' -6(2)
C73 C74 S7 O72' 178(2)
C75 C74 S7 O73 -155(2)
C73 C74 S7 O73 29(2)
C71 C72 C7 C86 77(3)
C73 C72 C7 C86 -98(2)
O8 C81 C82 C83 -179.6(19)
C86 C81 C82 C83 -4(3)
O8 C81 C82 C8 9(3)
C86 C81 C82 C8 -175.3(19)
C81 C82 C83 C84 7(4)
C8 C82 C83 C84 179(2)
C82 C83 C84 C85 -7(4)
C82 C83 C84 S8 179.2(17)
C83 C84 C85 C86 5(4)
S8 C84 C85 C86 178.6(17)
C82 C81 C86 C85 2(3)
O8 C81 C86 C85 177.5(19)
C82 C81 C86 C7 176(2)
O8 C81 C86 C7 -9(3)
C84 C85 C86 C81 -2(3)
C84 C85 C86 C7 -176(2)
C72 C7 C86 C81 -100(2)
C72 C7 C86 C85 74(3)
C83 C84 S8 O83' -65(2)
C85 C84 S8 O83' 122(2)
C83 C84 S8 O82 118(2)
C85 C84 S8 O82 -56(2)
C83 C84 S8 O81' 174(2)
C85 C84 S8 O81' 0(2)
C83 C84 S8 O83 -3(2)
C85 C84 S8 O83 -177(2)
C83 C84 S8 O81 -121(2)
C85 C84 S8 O81 65(2)
C83 C84 S8 O82' 56(2)
C85 C84 S8 O82' -118(2)
C55 C56 C8 C82 99(2)
C51 C56 C8 C82 -80(3)
C81 C82 C8 C56 101(3)
C83 C82 C8 C56 -71(3)
C41C P1C C11C C16C -8(2)
C31C P1C C11C C16C 111.4(19)
C21C P1C C11C C16C -129.4(18)
C41C P1C C11C C12C 171.6(16)
C31C P1C C11C C12C -69.5(18)
C21C P1C C11C C12C 49.7(19)
C16C C11C C12C C13C 1(3)
P1C C11C C12C C13C -178.4(16)
C11C C12C C13C C14C -1(3)
C12C C13C C14C C15C 0(4)
C13C C14C C15C C16C 2(4)
C14C C15C C16C C11C -2(4)
C12C C11C C16C C15C 1(3)
P1C C11C C16C C15C -179.8(19)
C41C P1C C21C C22C -26(2)
C11C P1C C21C C22C 95.7(18)
C31C P1C C21C C22C -145.2(17)
C41C P1C C21C C26C 154.9(16)
C11C P1C C21C C26C -83.2(18)
C31C P1C C21C C26C 35.8(18)
C26C C21C C22C C23C -2(3)
P1C C21C C22C C23C 179.2(17)
C21C C22C C23C C24C 1(3)
C22C C23C C24C C25C 0(4)
C23C C24C C25C C26C -1(4)
C22C C21C C26C C25C 1(3)
P1C C21C C26C C25C -179.6(17)
C24C C25C C26C C21C 0(3)
C41C P1C C31C C36C 92.5(18)
C11C P1C C31C C36C -26.9(19)
C21C P1C C31C C36C -148.0(17)
C41C P1C C31C C32C -88.7(18)
C11C P1C C31C C32C 151.9(17)
C21C P1C C31C C32C 30.8(19)
C36C C31C C32C C33C -3(3)
P1C C31C C32C C33C 177.8(17)
C31C C32C C33C C34C 5(3)
C32C C33C C34C C35C -5(3)
C33C C34C C35C C36C 3(3)
C32C C31C C36C C35C 1(3)
P1C C31C C36C C35C -179.8(17)
C34C C35C C36C C31C -1(3)
C11C P1C C41C C46C -51(2)
C31C P1C C41C C46C -169(2)
C21C P1C C41C C46C 72(2)
C11C P1C C41C C42C 127.8(17)
C31C P1C C41C C42C 9(2)
C21C P1C C41C C42C -109.2(18)
C46C C41C C42C C43C -2(3)
P1C C41C C42C C43C 179.7(18)
C41C C42C C43C C44C 3(3)
C42C C43C C44C C45C -2(4)
C43C C44C C45C C46C 0(4)
C42C C41C C46C C45C 0(4)
P1C C41C C46C C45C 178(2)
C44C C45C C46C C41C 1(4)
C41D P1D C11D C12D -173.2(17)
C31D P1D C11D C12D -50(2)
C21D P1D C11D C12D 68.7(19)
C41D P1D C11D C16D 11(2)
C31D P1D C11D C16D 134.5(19)
C21D P1D C11D C16D -107(2)
C16D C11D C12D C13D -4(3)
P1D C11D C12D C13D -179.6(17)
C11D C12D C13D C14D 0(3)
C12D C13D C14D C15D 3(3)
C13D C14D C15D C16D -2(4)
C14D C15D C16D C11D -1(4)
C12D C11D C16D C15D 4(3)
P1D C11D C16D C15D 180.0(19)
C41D P1D C21D C26D 85(2)
C31D P1D C21D C26D -36(2)
C11D P1D C21D C26D -156.2(18)
C41D P1D C21D C22D -91.6(18)
C31D P1D C21D C22D 146.9(17)
C11D P1D C21D C22D 27(2)
C26D C21D C22D C23D 0(3)
P1D C21D C22D C23D 176.5(17)
C21D C22D C23D C24D 4(3)
C22D C23D C24D C25D -3(3)
C23D C24D C25D C26D -2(3)
C22D C21D C26D C25D -4(3)
P1D C21D C26D C25D 178.9(17)
C24D C25D C26D C21D 6(3)
C41D P1D C31D C32D -154.4(18)
C11D P1D C31D C32D 84(2)
C21D P1D C31D C32D -35(2)
C41D P1D C31D C36D 26(2)
C11D P1D C31D C36D -95.4(18)
C21D P1D C31D C36D 145.0(17)
C36D C31D C32D C33D -1(3)
P1D C31D C32D C33D 179.4(17)
C31D C32D C33D C34D 1(4)
C32D C33D C34D C35D 1(4)
C33D C34D C35D C36D -4(4)
C34D C35D C36D C31D 4(3)
C32D C31D C36D C35D -1(3)
P1D C31D C36D C35D 178.2(18)
C31D P1D C41D C46D 105(2)
C11D P1D C41D C46D -133(2)
C21D P1D C41D C46D -14(2)
C31D P1D C41D C42D -72(2)
C11D P1D C41D C42D 50(2)
C21D P1D C41D C42D 168.8(18)
C46D C41D C42D C43D 3(3)
P1D C41D C42D C43D -179.3(18)
C41D C42D C43D C44D 0(4)
C42D C43D C44D C45D -2(4)
C43D C44D C45D C46D 1(4)
C44D C45D C46D C41D 2(4)
C42D C41D C46D C45D -4(4)
P1D C41D C46D C45D 178(2)
Yb1 O1W O20W Yb3 123(8)
O10W Yb3 O20W O1W 19(4)
O9W Yb3 O20W O1W 175(4)
O19W Yb3 O20W O1W -94(8)
